data_7063720
loop_
_publ_author_name
'Li, Jun-Fei'
'Xu, Jing-Wen'
'Feng, Hui-Jun'
'Liu, Qiao-Yun'
'Wang, Jun-Wen'

_publ_section_title
;
 Thiazolothiazole-based metal--organic frameworks for photocatalytic
 coupling of benzylamine and degradation of organic dyes
;
_journal_issue 16
_journal_name_full 'New Journal of Chemistry'
_journal_page_first 6838
_journal_page_last 6845
_journal_paper_doi 10.1039/D5NJ00340G
_journal_volume 49
_journal_year 2025
_chemical_formula_moiety 'C112 H64 Cd4 N16 O16 S8, 5[C3H7N]'
_chemical_formula_sum 'C127 H99 Cd4 N21 O16 S8'
_chemical_formula_weight 2881.35
_space_group_crystal_system monoclinic
_space_group_IT_number 4
_space_group_name_Hall 'P 2yb'
_space_group_name_H-M_alt 'P 1 21 1'
_atom_sites_solution_hydrogens geom
_atom_sites_solution_primary dual
_audit_creation_date 2023-09-27
_audit_creation_method
; 
Olex2 1.5 
(compiled 2023.08.24 svn.re1ec1418 for OlexSys, GUI svn.r6817) 
;
_audit_update_record
;
2024-11-13 deposited with the CCDC.	2025-03-26 downloaded from the CCDC.
;
_cell_angle_alpha 90
_cell_angle_beta 108.105(3)
_cell_angle_gamma 90
_cell_formula_units_Z 2
_cell_length_a 17.2315(9)
_cell_length_b 24.0207(13)
_cell_length_c 17.5271(9)
_cell_measurement_reflns_used 9792
_cell_measurement_temperature 273.15
_cell_measurement_theta_max 66.43
_cell_measurement_theta_min 4.33
_cell_volume 6895.5(6)
_computing_cell_refinement 'SAINT v8.37A (Bruker, 2015)'
_computing_data_collection 'Bruker APEX2'
_computing_data_reduction 'SAINT v8.37A (Bruker, 2015)'
_computing_molecular_graphics 'Olex2 1.5 (Dolomanov et al., 2009)'
_computing_publication_material 'Olex2 1.5 (Dolomanov et al., 2009)'
_computing_structure_refinement 'SHELXL 2018/3 (Sheldrick, 2015)'
_computing_structure_solution 'SHELXT 2018/2 (Sheldrick, 2018)'
_diffrn_ambient_temperature 273.15
_diffrn_measured_fraction_theta_full 0.969
_diffrn_measured_fraction_theta_max 0.969
_diffrn_measurement_device_type 'Bruker APEX-II CCD'
_diffrn_measurement_method '\f and \w scans'
_diffrn_radiation_type CuK\a
_diffrn_radiation_wavelength 1.54178
_diffrn_reflns_av_R_equivalents 0.0662
_diffrn_reflns_av_unetI/netI 0.1294
_diffrn_reflns_Laue_measured_fraction_full 0.969
_diffrn_reflns_Laue_measured_fraction_max 0.969
_diffrn_reflns_limit_h_max 20
_diffrn_reflns_limit_h_min -17
_diffrn_reflns_limit_k_max 27
_diffrn_reflns_limit_k_min -28
_diffrn_reflns_limit_l_max 20
_diffrn_reflns_limit_l_min -20
_diffrn_reflns_number 27463
_diffrn_reflns_point_group_measured_fraction_full 0.818
_diffrn_reflns_point_group_measured_fraction_max 0.818
_diffrn_reflns_theta_full 65.068
_diffrn_reflns_theta_max 65.068
_diffrn_reflns_theta_min 2.698
_diffrn_source_current 1.0
_diffrn_source_power 0.05
_diffrn_source_voltage 50.0
_diffrn_standards_number 0
_exptl_absorpt_coefficient_mu 6.547
_exptl_absorpt_correction_type none
_exptl_crystal_colour colourless
_exptl_crystal_colour_primary colourless
_exptl_crystal_density_diffrn 1.388
_exptl_crystal_description block
_exptl_crystal_F_000 2912
_exptl_crystal_size_max 0.06
_exptl_crystal_size_mid 0.05
_exptl_crystal_size_min 0.04
_refine_diff_density_max 1.712
_refine_diff_density_min -1.487
_refine_diff_density_rms 0.165
_refine_ls_abs_structure_details
; 
 Refined as an inversion twin. 
;
_refine_ls_abs_structure_Flack 0.473(11)
_refine_ls_extinction_method none
_refine_ls_goodness_of_fit_ref 0.889
_refine_ls_hydrogen_treatment constr
_refine_ls_matrix_type full
_refine_ls_number_parameters 1245
_refine_ls_number_reflns 19216
_refine_ls_number_restraints 2554
_refine_ls_restrained_S_all 0.906
_refine_ls_R_factor_all 0.1289
_refine_ls_R_factor_gt 0.0885
_refine_ls_shift/su_max 0.001
_refine_ls_shift/su_mean 0.000
_refine_ls_structure_factor_coef Fsqd
_refine_ls_weighting_details 'w=1/[\s^2^(Fo^2^)+(0.0100P)^2^+140.0000P] where P=(Fo^2^+2Fc^2^)/3'
_refine_ls_weighting_scheme calc
_refine_ls_wR_factor_gt 0.1959
_refine_ls_wR_factor_ref 0.2267
_reflns_Friedel_coverage 0.645
_reflns_Friedel_fraction_full 0.659
_reflns_Friedel_fraction_max 0.659
_reflns_number_gt 12271
_reflns_number_total 19216
_reflns_threshold_expression 'I > 2\s(I)'
_cod_data_source_file d5nj00340g2.cif
_cod_data_source_block p21m
_cod_depositor_comments 'Adding full bibliography for 7063718--7063720.cif.'
_cod_database_code 7063720
_shelx_shelxl_version_number 2018/3
_shelx_space_group_comment
; 
The symmetry employed for this shelxl refinement is uniquely defined 
by the following loop, which should always be used as a source of 
symmetry information in preference to the above space-group names. 
They are only intended as comments. 
;
_shelx_estimated_absorpt_t_max 0.780
_shelx_estimated_absorpt_t_min 0.695
_olex2_refinement_description
; 
1. Twinned data refinement 
 Scales: 0.527(11) 
 0.473(11) 
2. Fixed Uiso 
 At 1.2 times of: 
  All C(H) groups 
3. Restrained distances 
 S2-C98 
 1.72 with sigma of 0.02 
 N7-C101 = N7-C98 = C25-C98 = C25-N16 = C51-N16 
 1.32 with sigma of 0.02 
 S5-C101 = S5-C25 = S2-C98 = S2-C51 
 1.72 with sigma of 0.02 
 C101-C98 = C51-C25 
 2.4 with sigma of 0.02 
 Cd6-N3 
 2.3 with sigma of 0.02 
 N11-C76 = C103-N11 = C103-C31 = C31-N4 = C19-N4 
 1.32 with sigma of 0.02 
 S7-C19 = S7-C103 = S8-C76 = S8-C31 
 1.72 with sigma of 0.02 
 C19-C31 
 2.4 with sigma of 0.02 
 C103-C76 
 2.4 with sigma of 0.02 
 C112-N10 = C13-N10 = C13-C52 = C52-N12 = C69-N12 
 1.32 with sigma of 0.02 
 S1-C112 = S1-C52 = S4-C13 = S4-C69 
 1.72 with sigma of 0.02 
 C13-C112 = C69-C52 
 2.4 with sigma of 0.02 
 S6-C90 = S6-C36 = S3-C105 = S3-C38 
 1.72 with sigma of 0.02 
 C90-N8 = C105-N8 = C105-C36 = N13-C36 = N13-C38 
 1.32 with sigma of 0.02 
 C105-C90 = C38-C36 
 2.4 with sigma of 0.02 
 S6-C105 
 2.6 with sigma of 0.02 
 Cd8-C64 
 3.1 with sigma of 0.02 
 C72-Cd8 
 3.1 with sigma of 0.02 
 N15-Cd4 
 2.2 with sigma of 0.02 
 C31-C76 
 2.4 with sigma of 0.02 
 S5-N7 
 2.6 with sigma of 0.02 
 C98-N16 
 2.2 with sigma of 0.02 
 C4-C112 
 2.4 with sigma of 0.02 
 C112-C8 
 2.4 with sigma of 0.02 
 C63-C22 
 1.53 with sigma of 0.01 
4. Rigid bond restraints 
 All non-hydrogen atoms 
 with sigma for 1-2 distances of 0.01 and sigma for 1-3 distances of 0.01 
5. Uiso/Uaniso restraints and constraints 
All non-hydrogen atoms have similar U: within 2A with sigma of 0.01 and sigma 
for terminal atoms of 0.02 within 2A 
Uanis(Cd4) \\sim Ueq, Uanis(Cd1) \\sim Ueq, Uanis(Cd2) \\sim Ueq, Uanis(O5) 
\\sim Ueq, Uanis(O4) \\sim Ueq, Uanis(O13) \\sim Ueq, Uanis(O9) \\sim Ueq, 
Uanis(N14) \\sim Ueq, Uanis(C96) \\sim Ueq, Uanis(C92) \\sim Ueq, Uanis(C22) 
\\sim Ueq, Uanis(C54) \\sim Ueq, Uanis(C62) \\sim Ueq, Uanis(C40) \\sim Ueq, 
Uanis(O14) \\sim Ueq, Uanis(C10) \\sim Ueq, Uanis(O6) \\sim Ueq, Uanis(C63) 
\\sim Ueq, Uanis(C56) \\sim Ueq, Uanis(C60) \\sim Ueq, Uanis(C42) \\sim Ueq, 
Uanis(C50) \\sim Ueq, Uanis(Cd5) \\sim Ueq, Uanis(C12) \\sim Ueq, Uanis(C20) 
\\sim Ueq, Uanis(C2) \\sim Ueq, Uanis(C17) \\sim Ueq, Uanis(C58) \\sim Ueq, 
Uanis(C44) \\sim Ueq, Uanis(C48) \\sim Ueq, Uanis(N15) \\sim Ueq, Uanis(N6) 
\\sim Ueq, Uanis(C26) \\sim Ueq, Uanis(C14) \\sim Ueq, Uanis(C18) \\sim Ueq, 
Uanis(C65) \\sim Ueq, Uanis(C67) \\sim Ueq, Uanis(C69) \\sim Ueq, Uanis(C46) 
\\sim Ueq, Uanis(C53) \\sim Ueq, Uanis(C55) \\sim Ueq, Uanis(C34) \\sim Ueq, 
Uanis(C28) \\sim Ueq, Uanis(C16) \\sim Ueq, Uanis(C33) \\sim Ueq, Uanis(S4) 
\\sim Ueq, Uanis(N12) \\sim Ueq, Uanis(C97) \\sim Ueq, Uanis(C107) \\sim Ueq, 
Uanis(C109) \\sim Ueq, Uanis(C32) \\sim Ueq, Uanis(C30) \\sim Ueq, Uanis(C83) 
\\sim Ueq, Uanis(C7) \\sim Ueq, Uanis(C13) \\sim Ueq, Uanis(C52) \\sim Ueq, 
Uanis(C3) \\sim Ueq, Uanis(C49) \\sim Ueq, Uanis(C27) \\sim Ueq, Uanis(C90) 
\\sim Ueq, Uanis(C21) \\sim Ueq, Uanis(C11) \\sim Ueq, Uanis(C57) \\sim Ueq, 
Uanis(C61) \\sim Ueq, Uanis(N10) \\sim Ueq, Uanis(S1) \\sim Ueq, Uanis(C95) 
\\sim Ueq, Uanis(C99) \\sim Ueq, Uanis(S6) \\sim Ueq, Uanis(N8) \\sim Ueq, 
Uanis(C85) \\sim Ueq, Uanis(C87) \\sim Ueq, Uanis(C29) \\sim Ueq, Uanis(C15) 
\\sim Ueq, Uanis(C112) \\sim Ueq, Uanis(C47) \\sim Ueq, Uanis(C36) \\sim Ueq, 
Uanis(C105) \\sim Ueq, Uanis(C43) \\sim Ueq, Uanis(C59) \\sim Ueq, Uanis(C6) 
\\sim Ueq, Uanis(C74) \\sim Ueq, Uanis(N13) \\sim Ueq, Uanis(S3) \\sim Ueq, 
Uanis(C94) \\sim Ueq, Uanis(C100) \\sim Ueq, Uanis(C4) \\sim Ueq, Uanis(C8) 
\\sim Ueq, Uanis(O11) \\sim Ueq, Uanis(O3) \\sim Ueq, Uanis(C38) \\sim Ueq, 
Uanis(O7) \\sim Ueq, Uanis(O15) \\sim Ueq, Uanis(O8) \\sim Ueq, Uanis(O12) 
\\sim Ueq, Uanis(C1) \\sim Ueq, Uanis(N1) \\sim Ueq, Uanis(Cd8) \\sim Ueq, 
Uanis(Cd6) \\sim Ueq, Uanis(Cd3) \\sim Ueq, Uanis(O1) \\sim Ueq, Uanis(N2) 
\\sim Ueq, Uanis(N5) \\sim Ueq, Uanis(O10) \\sim Ueq, Uanis(N3) \\sim Ueq, 
Uanis(C89) \\sim Ueq, Uanis(C93) \\sim Ueq, Uanis(C24) \\sim Ueq, Uanis(C64) 
\\sim Ueq, Uanis(C72) \\sim Ueq, Uanis(Cd7) \\sim Ueq, Uanis(C102) \\sim Ueq, 
Uanis(C110) \\sim Ueq, Uanis(C45) \\sim Ueq, Uanis(C23) \\sim Ueq, Uanis(C35) 
\\sim Ueq, Uanis(C66) \\sim Ueq, Uanis(C70) \\sim Ueq, Uanis(C104) \\sim Ueq, 
Uanis(C108) \\sim Ueq, Uanis(C91) \\sim Ueq, Uanis(C71) \\sim Ueq, Uanis(C75) 
\\sim Ueq, Uanis(C68) \\sim Ueq, Uanis(C106) \\sim Ueq, Uanis(C76) \\sim Ueq, 
Uanis(C9) \\sim Ueq, Uanis(C37) \\sim Ueq, Uanis(C101) \\sim Ueq, Uanis(S8) 
\\sim Ueq, Uanis(N11) \\sim Ueq, Uanis(C73) \\sim Ueq, Uanis(S5) \\sim Ueq, 
Uanis(N7) \\sim Ueq, Uanis(C31) \\sim Ueq, Uanis(C103) \\sim Ueq, Uanis(C77) 
\\sim Ueq, Uanis(C25) \\sim Ueq, Uanis(C98) \\sim Ueq, Uanis(N4) \\sim Ueq, 
Uanis(S7) \\sim Ueq, Uanis(C39) \\sim Ueq, Uanis(C41) \\sim Ueq, Uanis(N16) 
\\sim Ueq, Uanis(S2) \\sim Ueq, Uanis(C19) \\sim Ueq, Uanis(C79) \\sim Ueq, 
Uanis(C81) \\sim Ueq, Uanis(C51) \\sim Ueq, Uanis(C82) \\sim Ueq, Uanis(C5) 
\\sim Ueq, Uanis(C80) \\sim Ueq, Uanis(C84) \\sim Ueq, Uanis(C88) \\sim Ueq, 
Uanis(C78) \\sim Ueq, Uanis(C86) \\sim Ueq, Uanis(O16) \\sim Ueq, Uanis(O2) 
\\sim Ueq, Uanis(N9) \\sim Ueq: with sigma of 0.01 and sigma for terminal atoms 
of 0.02 
Uanis(N1) \\sim Ueq: with sigma of 0.003 and sigma for terminal atoms of 0.006 
Uanis(Cd1) = Uanis(Cd2) 
Uanis(Cd4) = Uanis(Cd5) 
Uanis(Cd3) = Uanis(Cd6) 
6. Others 
 Sof(Cd2)=Sof(Cd3)=Sof(Cd5)=Sof(Cd7)=1-FVAR(1) 
 Sof(Cd1)=Sof(Cd4)=Sof(Cd6)=Sof(Cd8)=FVAR(1) 
7.a Aromatic/amide H refined with riding coordinates: 
 C64(H64), C66(H66), C70(H70), C72(H72), C89(H89), C45(H45), C23(H23), 
 C93(H93), C102(H102), C104(H104), C108(H108), C110(H110), C26(H26), C28(H28), 
 C32(H32), C34(H34), C78(H78), C80(H80), C84(H84), C86(H86), C54(H54), C56(H56), 
  C60(H60), C62(H62), C53(H53), C107(H107), C109(H109), C55(H55), C1(H1), 
 C4(H4), C57(H57), C29(H29), C15(H15), C61(H61), C8(H8), C12(H12), C14(H14), 
 C18(H18), C20(H20), C71(H71), C9(H9), C37(H37), C75(H75), C42(H42), C44(H44), 
 C48(H48), C50(H50), C95(H95), C3(H3), C49(H49), C99(H99), C2(H2), C65(H65), 
 C67(H67), C17(H17), C39(H39), C79(H79), C81(H81), C41(H41), C21(H21), C85(H85), 
  C87(H87), C11(H11), C111(H111) 
7.b Fitted hexagon refined as free rotating group: 
 N2(C64,C66,C68,C70,C72), N3(C89,C45,C91,C23,C93), N5(C102,C104,C106,C108, 
 C110), N6(C26,C28,C30,C32,C34), N9(C78,C80,C82,C84,C86), N14(C54,C56,C58,C60, 
 C62), N15(C53,C107,C27,C109,C55), C7(C57,C29,C59,C15,C61), C10(C12,C14,C16,C18, 
 C20), C35(C71,C9,C73,C37,C75), C40(C42,C44,C46,C48,C50), C47(C95,C3,C97,C49, 
 C99), C63(C2,C65,C33,C67,C17), C77(C39,C79,C5,C81,C41), C83(C21,C85,C43,C87, 
 C11) 
;
_smtbx_masks_special_details
; 
A solvent mask was calculated and 290 electrons were 
found in a volume of 2404\%A^3^ in 1 void per unit cell. 
This is consistent with the presence of 
10[C3H7N] per Asymmetric Unit 
which account for 320 electrons 
per unit cell. 
;
_smtbx_masks_void_probe_radius 1.2
_smtbx_masks_void_truncation_radius 1.2
_olex2_submission_special_instructions 'No special instructions were received'

loop_
_space_group_symop_operation_xyz
'x, y, z'
'-x, y+1/2, -z'

loop_
_atom_site_label
_atom_site_type_symbol
_atom_site_fract_x
_atom_site_fract_y
_atom_site_fract_z
_atom_site_U_iso_or_equiv
_atom_site_adp_type
_atom_site_occupancy
_atom_site_site_symmetry_order
_atom_site_calc_flag
_atom_site_refinement_flags_posn
_atom_site_refinement_flags_adp
_atom_site_refinement_flags_occupancy
_atom_site_disorder_assembly
_atom_site_disorder_group
S1 S -0.1036(4) 0.6738(3) -0.3817(3) 0.0572(16) Uani 1 1 d D U . . .
S2 S 0.7763(5) 0.2572(4) 1.0607(4) 0.0696(19) Uani 1 1 d D U . . .
S3 S -0.1482(5) 0.8522(4) -0.4707(5) 0.090(2) Uani 1 1 d D U . . .
S4 S 0.0223(5) 0.7733(4) -0.2013(3) 0.0688(19) Uani 1 1 d D U . . .
S5 S 0.6444(4) 0.3531(3) 0.8733(3) 0.0667(18) Uani 1 1 d D U . . .
S6 S -0.2772(5) 0.7658(4) -0.3560(4) 0.076(2) Uani 1 1 d D U . . .
S7 S 0.5973(5) 0.1706(4) -0.2094(5) 0.084(2) Uani 1 1 d D U . . .
S8 S 0.4711(5) 0.2626(4) -0.0985(4) 0.076(2) Uani 1 1 d D U . . .
O1 O 0.7512(8) 0.2235(6) 0.4906(8) 0.042(3) Uani 1 1 d . U . . .
O2 O 1.2478(9) -0.0932(6) 0.5206(8) 0.046(3) Uani 1 1 d . U . . .
O3 O 0.5149(10) 0.3025(7) 0.3344(10) 0.056(4) Uani 1 1 d . U . . .
O4 O -0.1606(8) 0.6701(6) 0.1682(9) 0.042(3) Uani 1 1 d . U . . .
O5 O -0.0143(9) 0.8025(5) 0.2097(8) 0.036(3) Uani 1 1 d . U . . .
O6 O -0.2460(9) 0.7226(6) 0.0520(10) 0.053(3) Uani 1 1 d . U . . .
O7 O 0.4832(9) 1.1194(6) 0.3132(12) 0.061(4) Uani 1 1 d . U . . .
O8 O -0.6470(8) 0.3403(6) -0.0270(9) 0.046(3) Uani 1 1 d . U . . .
O9 O 0.1044(8) 0.6802(6) 0.2591(10) 0.047(3) Uani 1 1 d . U . . .
O10 O 0.6620(8) 0.1689(7) 0.3684(10) 0.056(4) Uani 1 1 d . U . . .
O11 O 0.5815(8) 0.3461(6) 0.4306(9) 0.041(3) Uani 1 1 d . U . . .
O12 O -0.7463(10) 0.4038(7) -0.0715(10) 0.056(4) Uani 1 1 d . U . . .
O13 O 0.0180(7) 0.6205(5) 0.2120(8) 0.029(3) Uani 1 1 d . U . . .
O14 O -0.0763(8) 0.8466(5) 0.1230(8) 0.039(3) Uani 1 1 d . U . . .
O15 O 0.3935(11) 1.1850(7) 0.2769(12) 0.069(4) Uani 1 1 d . U . . .
O16 O 1.1460(9) -0.1585(6) 0.4851(10) 0.052(3) Uani 1 1 d . U . . .
N1 N -0.0514(10) 0.7095(8) -0.6604(10) 0.039(3) Uani 1 1 d . U . . .
N2 N 0.7198(7) 0.3102(5) 0.3399(5) 0.034(3) Uani 1 1 d G U . . .
C64 C 0.7690(7) 0.2714(5) 0.3181(6) 0.049(4) Uani 1 1 d DG U . A .
H64 H 0.802305 0.247867 0.356694 0.059 Uiso 1 1 calc R U . . .
C66 C 0.7684(8) 0.2678(5) 0.2388(7) 0.043(4) Uani 1 1 d G U . A .
H66 H 0.801320 0.241887 0.224284 0.052 Uiso 1 1 calc R U . . .
C68 C 0.7186(8) 0.3030(5) 0.1812(5) 0.037(4) Uani 1 1 d G U . A .
C70 C 0.6694(7) 0.3418(5) 0.2029(5) 0.034(3) Uani 1 1 d G U . A .
H70 H 0.636042 0.365328 0.164368 0.040 Uiso 1 1 calc R U . . .
C72 C 0.6700(7) 0.3454(4) 0.2822(6) 0.034(3) Uani 1 1 d DG U . A .
H72 H 0.637026 0.371310 0.296778 0.041 Uiso 1 1 calc R U . . .
N3 N 0.5455(7) 0.2141(5) 0.2161(5) 0.032(3) Uani 1 1 d DG U . . .
C89 C 0.4920(7) 0.2502(5) 0.1633(6) 0.038(3) Uani 1 1 d G U . A .
H89 H 0.458041 0.273181 0.181486 0.046 Uiso 1 1 calc R U . . .
C45 C 0.4893(7) 0.2521(5) 0.0832(6) 0.039(4) Uani 1 1 d G U . A .
H45 H 0.453464 0.276253 0.047857 0.047 Uiso 1 1 calc R U . . .
C91 C 0.5401(8) 0.2177(6) 0.0560(5) 0.039(3) Uani 1 1 d G U . A .
C23 C 0.5936(7) 0.1816(5) 0.1089(7) 0.036(3) Uani 1 1 d G U . A .
H23 H 0.627560 0.158626 0.090649 0.043 Uiso 1 1 calc R U . . .
C93 C 0.5963(7) 0.1797(5) 0.1889(6) 0.038(3) Uani 1 1 d G U . A .
H93 H 0.632139 0.155553 0.224278 0.046 Uiso 1 1 calc R U . . .
N4 N 0.4900(11) 0.2501(9) -0.2486(11) 0.056(4) Uani 1 1 d D U . . .
N5 N 0.7079(7) 0.3096(5) 0.6023(5) 0.033(3) Uani 1 1 d G U . . .
C102 C 0.6518(7) 0.3424(5) 0.6242(6) 0.035(3) Uani 1 1 d G U . A .
H102 H 0.614916 0.364316 0.586085 0.042 Uiso 1 1 calc R U . . .
C104 C 0.6508(7) 0.3423(5) 0.7032(7) 0.040(4) Uani 1 1 d G U . A .
H104 H 0.613225 0.364180 0.717925 0.049 Uiso 1 1 calc R U . . .
C106 C 0.7059(8) 0.3095(6) 0.7603(5) 0.041(3) Uani 1 1 d G U . A .
C108 C 0.7620(8) 0.2768(5) 0.7383(6) 0.043(4) Uani 1 1 d G U . A .
H108 H 0.798854 0.254804 0.776499 0.051 Uiso 1 1 calc R U . . .
C110 C 0.7630(7) 0.2768(5) 0.6593(7) 0.033(3) Uani 1 1 d G U . A .
H110 H 0.800546 0.254939 0.644659 0.040 Uiso 1 1 calc R U . . .
N6 N -0.2053(7) 0.8100(5) -0.0453(5) 0.026(3) Uani 1 1 d G U . . .
C26 C -0.2624(7) 0.7779(5) -0.1015(6) 0.042(4) Uani 1 1 d G U . A .
H26 H -0.299488 0.756278 -0.085767 0.050 Uiso 1 1 calc R U . . .
C28 C -0.2640(7) 0.7781(6) -0.1813(6) 0.041(4) Uani 1 1 d G U . A .
H28 H -0.302160 0.756605 -0.218925 0.050 Uiso 1 1 calc R U . . .
C30 C -0.2085(8) 0.8104(6) -0.2048(5) 0.046(3) Uani 1 1 d G U . A .
C32 C -0.1514(7) 0.8425(5) -0.1486(7) 0.037(3) Uani 1 1 d G U . A .
H32 H -0.114220 0.864120 -0.164321 0.044 Uiso 1 1 calc R U . . .
C34 C -0.1498(6) 0.8423(5) -0.0688(6) 0.034(3) Uani 1 1 d G U . A .
H34 H -0.111547 0.863794 -0.031163 0.040 Uiso 1 1 calc R U . . .
N7 N 0.7532(11) 0.2731(7) 0.8985(10) 0.053(3) Uani 1 1 d D U . . .
N8 N -0.1588(12) 0.8440(9) -0.3196(10) 0.059(4) Uani 1 1 d D U . . .
N9 N 0.5283(8) 0.2146(6) -0.5255(6) 0.042(3) Uani 1 1 d G U . . .
C78 C 0.4831(8) 0.2540(5) -0.4996(7) 0.044(4) Uani 1 1 d G U . . .
H78 H 0.450646 0.279315 -0.535937 0.053 Uiso 1 1 calc R U . . .
C80 C 0.4863(9) 0.2557(6) -0.4194(8) 0.052(4) Uani 1 1 d G U . . .
H80 H 0.456042 0.282130 -0.402075 0.063 Uiso 1 1 calc R U . . .
C82 C 0.5347(9) 0.2179(7) -0.3651(6) 0.053(4) Uani 1 1 d G U . . .
C84 C 0.5800(9) 0.1785(6) -0.3910(7) 0.054(4) Uani 1 1 d G U . . .
H84 H 0.612378 0.153204 -0.354725 0.065 Uiso 1 1 calc R U . . .
C86 C 0.5767(8) 0.1768(5) -0.4712(8) 0.046(4) Uani 1 1 d G U . . .
H86 H 0.606983 0.150388 -0.488587 0.055 Uiso 1 1 calc R U . . .
N10 N 0.0137(10) 0.7547(7) -0.3646(8) 0.039(3) Uani 1 1 d D U . . .
N11 N 0.5895(12) 0.1819(9) -0.0629(11) 0.059(4) Uani 1 1 d D U . . .
N12 N -0.0819(11) 0.6846(8) -0.2239(9) 0.051(3) Uani 1 1 d D U . . .
N13 N -0.2664(11) 0.7674(9) -0.5124(11) 0.057(4) Uani 1 1 d D U . . .
N14 N -0.0298(7) 0.7149(5) 0.0755(5) 0.030(2) Uani 1 1 d G U . . .
C54 C -0.0765(7) 0.6772(5) 0.0198(7) 0.041(3) Uani 1 1 d G U . A .
H54 H -0.106918 0.650236 0.035885 0.049 Uiso 1 1 calc R U . . .
C56 C -0.0778(8) 0.6798(6) -0.0598(6) 0.043(4) Uani 1 1 d G U . A .
H56 H -0.109102 0.654616 -0.096996 0.052 Uiso 1 1 calc R U . . .
C58 C -0.0324(9) 0.7202(6) -0.0837(5) 0.046(3) Uani 1 1 d G U . A .
C60 C 0.0143(8) 0.7579(6) -0.0281(7) 0.050(4) Uani 1 1 d G U . A .
H60 H 0.044705 0.784879 -0.044120 0.060 Uiso 1 1 calc R U . . .
C62 C 0.0156(7) 0.7553(5) 0.0515(6) 0.040(3) Uani 1 1 d G U . A .
H62 H 0.046890 0.780500 0.088762 0.048 Uiso 1 1 calc R U . . .
N15 N -0.2242(9) 0.8109(6) 0.2118(6) 0.055(4) Uani 1 1 d DG U . . .
C53 C -0.1727(9) 0.8465(6) 0.2674(8) 0.051(4) Uani 1 1 d G U . A .
H53 H -0.141334 0.872522 0.250684 0.062 Uiso 1 1 calc R U . . .
C107 C -0.1680(9) 0.8434(6) 0.3479(7) 0.056(4) Uani 1 1 d G U . A .
H107 H -0.133591 0.867263 0.385021 0.068 Uiso 1 1 calc R U . . .
C27 C -0.2149(10) 0.8046(7) 0.3728(6) 0.056(4) Uani 1 1 d G U . A .
C109 C -0.2664(9) 0.7689(6) 0.3173(9) 0.061(4) Uani 1 1 d G U . A .
H109 H -0.297745 0.742937 0.333977 0.074 Uiso 1 1 calc R U . . .
C55 C -0.2710(9) 0.7721(6) 0.2368(8) 0.054(4) Uani 1 1 d G U . A .
H55 H -0.305489 0.748195 0.199639 0.065 Uiso 1 1 calc R U . . .
N16 N 0.6661(11) 0.3395(8) 1.0344(9) 0.056(4) Uani 1 1 d D U . . .
C1 C 0.0040(11) 0.7507(8) -0.6089(12) 0.033(3) Uani 1 1 d . U . . .
H1 H 0.036368 0.773839 -0.628974 0.039 Uiso 1 1 calc R U . . .
C4 C 0.0061(12) 0.7536(9) -0.5298(12) 0.041(4) Uani 1 1 d D U . . .
H4 H 0.039321 0.779598 -0.495440 0.049 Uiso 1 1 calc R U . . .
C6 C -0.0450(11) 0.7152(9) -0.4997(10) 0.032(3) Uani 1 1 d . U . . .
C7 C -0.4732(8) 0.5110(6) 0.0254(12) 0.064(4) Uani 1 1 d G U . . .
C57 C -0.5547(9) 0.5269(5) -0.0009(12) 0.059(4) Uani 1 1 d G U . . .
H57 H -0.568422 0.564475 -0.007107 0.071 Uiso 1 1 calc R U . . .
C29 C -0.6158(7) 0.4868(6) -0.0178(11) 0.061(4) Uani 1 1 d G U . . .
H29 H -0.670387 0.497466 -0.035349 0.073 Uiso 1 1 calc R U . . .
C59 C -0.5953(8) 0.4307(5) -0.0084(11) 0.057(4) Uani 1 1 d G U . . .
C15 C -0.5138(9) 0.4147(5) 0.0178(11) 0.060(4) Uani 1 1 d G U . . .
H15 H -0.500092 0.377163 0.024103 0.072 Uiso 1 1 calc R U . . .
C61 C -0.4527(7) 0.4549(6) 0.0348(11) 0.061(4) Uani 1 1 d G U . . .
H61 H -0.398125 0.444171 0.052345 0.073 Uiso 1 1 calc R U . . .
C8 C -0.0975(12) 0.6837(8) -0.5612(10) 0.034(3) Uani 1 1 d D U . . .
H8 H -0.136813 0.661981 -0.549172 0.041 Uiso 1 1 calc R U . . .
C10 C 0.0432(8) 0.8834(5) 0.1883(9) 0.044(4) Uani 1 1 d G U . . .
C12 C 0.1023(9) 0.8866(5) 0.2631(8) 0.048(4) Uani 1 1 d G U . . .
H12 H 0.102288 0.861040 0.302980 0.058 Uiso 1 1 calc R U . . .
C14 C 0.1614(9) 0.9281(6) 0.2784(8) 0.058(4) Uani 1 1 d G U . . .
H14 H 0.200940 0.930264 0.328421 0.069 Uiso 1 1 calc R U . . .
C16 C 0.1614(9) 0.9663(6) 0.2188(10) 0.060(4) Uani 1 1 d G U . . .
C18 C 0.1023(10) 0.9631(6) 0.1440(9) 0.063(5) Uani 1 1 d G U . . .
H18 H 0.102277 0.988622 0.104202 0.075 Uiso 1 1 calc R U . . .
C20 C 0.0432(9) 0.9216(7) 0.1288(7) 0.057(4) Uani 1 1 d G U . . .
H20 H 0.003624 0.919398 0.078758 0.068 Uiso 1 1 calc R U . . .
C13 C -0.0041(13) 0.7409(8) -0.2924(8) 0.042(3) Uani 1 1 d D U . . .
C19 C 0.5399(14) 0.2136(10) -0.2814(11) 0.061(4) Uani 1 1 d D U . . .
C22 C -0.2259(10) 0.6823(7) 0.1141(13) 0.037(3) Uani 1 1 d D U . . .
C24 C 0.7321(11) 0.1851(9) 0.4361(13) 0.037(3) Uani 1 1 d . U . . .
C25 C 0.6719(13) 0.3238(10) 0.9614(9) 0.056(3) Uani 1 1 d D U . . .
C31 C 0.5062(15) 0.2339(10) -0.1689(10) 0.062(4) Uani 1 1 d D U . . .
C35 C 0.7937(7) 0.1390(5) 0.4476(9) 0.040(3) Uani 1 1 d G U . . .
C71 C 0.7872(8) 0.0995(6) 0.3881(7) 0.048(4) Uani 1 1 d G U . . .
H71 H 0.743423 0.100724 0.340912 0.058 Uiso 1 1 calc R U . . .
C9 C 0.8460(9) 0.0581(6) 0.3990(8) 0.058(4) Uani 1 1 d G U . . .
H9 H 0.841605 0.031641 0.359115 0.070 Uiso 1 1 calc R U . . .
C73 C 0.9114(8) 0.0563(6) 0.4694(9) 0.061(4) Uani 1 1 d G U . . .
C37 C 0.9179(7) 0.0958(6) 0.5290(7) 0.050(4) Uani 1 1 d G U . . .
H37 H 0.961671 0.094576 0.576172 0.059 Uiso 1 1 calc R U . . .
C75 C 0.8591(8) 0.1372(5) 0.5181(8) 0.044(4) Uani 1 1 d G U . . .
H75 H 0.863489 0.163660 0.557970 0.052 Uiso 1 1 calc R U . . .
C36 C -0.2382(15) 0.7861(11) -0.4293(11) 0.062(4) Uani 1 1 d D U . . .
C38 C -0.2100(16) 0.8041(11) -0.5433(12) 0.077(4) Uani 1 1 d D U . . .
C40 C 0.1478(7) 0.5882(5) 0.2565(9) 0.042(4) Uani 1 1 d G U . . .
C42 C 0.1313(7) 0.5365(6) 0.2192(9) 0.056(4) Uani 1 1 d G U . . .
H42 H 0.079575 0.528992 0.184050 0.067 Uiso 1 1 calc R U . . .
C44 C 0.1920(9) 0.4962(5) 0.2345(11) 0.063(5) Uani 1 1 d G U . . .
H44 H 0.180882 0.461603 0.209596 0.076 Uiso 1 1 calc R U . . .
C46 C 0.2692(8) 0.5075(5) 0.2871(11) 0.065(4) Uani 1 1 d G U . . .
C48 C 0.2858(7) 0.5591(6) 0.3244(10) 0.060(4) Uani 1 1 d G U . . .
H48 H 0.337448 0.566667 0.359532 0.072 Uiso 1 1 calc R U . . .
C50 C 0.2251(8) 0.5995(5) 0.3091(9) 0.046(4) Uani 1 1 d G U . . .
H50 H 0.236142 0.634057 0.333986 0.055 Uiso 1 1 calc R U . . .
C47 C 0.4593(9) 0.3825(6) 0.3512(10) 0.060(4) Uani 1 1 d G U . . .
C95 C 0.4038(10) 0.3845(7) 0.2743(9) 0.071(5) Uani 1 1 d G U . . .
H95 H 0.407177 0.358721 0.235876 0.085 Uiso 1 1 calc R U . . .
C3 C 0.3434(10) 0.4252(7) 0.2547(9) 0.069(5) Uani 1 1 d G U . . .
H3 H 0.306291 0.426506 0.203260 0.083 Uiso 1 1 calc R U . . .
C97 C 0.3384(9) 0.4637(6) 0.3121(11) 0.069(4) Uani 1 1 d G U . . .
C49 C 0.3938(10) 0.4617(7) 0.3890(10) 0.071(5) Uani 1 1 d G U . . .
H49 H 0.390454 0.487539 0.427418 0.085 Uiso 1 1 calc R U . . .
C99 C 0.4543(9) 0.4211(7) 0.4086(8) 0.070(5) Uani 1 1 d G U . . .
H99 H 0.491341 0.419755 0.460036 0.083 Uiso 1 1 calc R U . . .
C51 C 0.7139(14) 0.3021(10) 1.0951(11) 0.058(4) Uani 1 1 d D U . . .
C52 C -0.0580(13) 0.6980(9) -0.2929(8) 0.044(3) Uani 1 1 d D U . . .
C63 C -0.2881(7) 0.6354(5) 0.0808(9) 0.039(3) Uani 1 1 d DG U . . .
C2 C -0.3513(9) 0.6365(6) 0.0085(8) 0.054(4) Uani 1 1 d G U . . .
H2 H -0.352983 0.664341 -0.028882 0.065 Uiso 1 1 calc R U . . .
C65 C -0.4118(8) 0.5960(7) -0.0079(8) 0.065(5) Uani 1 1 d G U . . .
H65 H -0.454069 0.596732 -0.056233 0.078 Uiso 1 1 calc R U . . .
C33 C -0.4092(8) 0.5544(6) 0.0480(10) 0.056(4) Uani 1 1 d G U . . .
C67 C -0.3461(9) 0.5533(5) 0.1202(9) 0.054(4) Uani 1 1 d G U . . .
H67 H -0.344381 0.525501 0.157629 0.064 Uiso 1 1 calc R U . . .
C17 C -0.2855(8) 0.5938(6) 0.1366(7) 0.051(4) Uani 1 1 d G U . . .
H17 H -0.243293 0.593109 0.184982 0.061 Uiso 1 1 calc R U . . .
C69 C -0.0322(13) 0.7215(9) -0.1639(10) 0.049(3) Uani 1 1 d D U . . .
C74 C 0.5265(14) 0.3415(10) 0.3631(15) 0.049(4) Uani 1 1 d . U . . .
C76 C 0.5404(13) 0.2165(10) -0.0270(10) 0.053(3) Uani 1 1 d D U . . .
C77 C 0.9786(9) 0.0125(6) 0.4768(12) 0.066(4) Uani 1 1 d G U . . .
C39 C 1.0605(10) 0.0275(5) 0.4990(12) 0.067(5) Uani 1 1 d G U . . .
H39 H 1.075716 0.064414 0.510666 0.080 Uiso 1 1 calc R U . . .
C79 C 1.1197(7) -0.0128(6) 0.5037(12) 0.061(4) Uani 1 1 d G U . . .
H79 H 1.174564 -0.002806 0.518468 0.073 Uiso 1 1 calc R U . . .
C5 C 1.0970(8) -0.0680(6) 0.4862(12) 0.061(4) Uani 1 1 d G U . . .
C81 C 1.0151(10) -0.0830(5) 0.4640(12) 0.068(5) Uani 1 1 d G U . . .
H81 H 0.999927 -0.119937 0.452362 0.082 Uiso 1 1 calc R U . . .
C41 C 0.9559(7) -0.0427(7) 0.4594(12) 0.071(5) Uani 1 1 d G U . . .
H41 H 0.901078 -0.052717 0.444559 0.086 Uiso 1 1 calc R U . . .
C83 C 0.2263(8) 1.0117(6) 0.2363(11) 0.065(4) Uani 1 1 d G U . . .
C21 C 0.3068(10) 0.9964(5) 0.2749(12) 0.068(5) Uani 1 1 d G U . . .
H21 H 0.319688 0.959348 0.288284 0.082 Uiso 1 1 calc R U . . .
C85 C 0.3679(7) 1.0365(7) 0.2934(11) 0.064(5) Uani 1 1 d G U . . .
H85 H 0.421747 1.026323 0.319279 0.077 Uiso 1 1 calc R U . . .
C43 C 0.3486(8) 1.0919(6) 0.2734(12) 0.064(4) Uani 1 1 d G U . . .
C87 C 0.2681(9) 1.1072(5) 0.2348(12) 0.063(5) Uani 1 1 d G U . . .
H87 H 0.255179 1.144260 0.221373 0.076 Uiso 1 1 calc R U . . .
C11 C 0.2070(7) 1.0671(7) 0.2162(11) 0.065(5) Uani 1 1 d G U . . .
H11 H 0.153119 1.077285 0.190377 0.078 Uiso 1 1 calc R U . . .
C88 C 1.1649(15) -0.1092(10) 0.4977(15) 0.053(4) Uani 1 1 d . U . . .
C90 C -0.2073(13) 0.8090(9) -0.2855(11) 0.054(4) Uani 1 1 d D U . . .
C92 C -0.0214(12) 0.8430(9) 0.1813(12) 0.036(3) Uani 1 1 d . U . . .
C94 C 0.4150(15) 1.1364(11) 0.2876(18) 0.063(4) Uani 1 1 d . U . . .
C96 C 0.0833(12) 0.6342(9) 0.2367(14) 0.038(3) Uani 1 1 d . U . . .
C98 C 0.7307(14) 0.2846(10) 0.9683(9) 0.058(4) Uani 1 1 d D U . . .
C100 C -0.6602(15) 0.3906(10) -0.0339(16) 0.053(4) Uani 1 1 d . U . . .
C101 C 0.7037(13) 0.3086(9) 0.8372(10) 0.051(3) Uani 1 1 d D U . . .
C103 C 0.5628(15) 0.1940(11) -0.1410(11) 0.067(4) Uani 1 1 d D U . . .
C105 C -0.1774(14) 0.8269(11) -0.3981(11) 0.068(4) Uani 1 1 d D U . . .
C111 C -0.0942(12) 0.6831(9) -0.6393(12) 0.038(4) Uani 1 1 d . U . . .
H111 H -0.129386 0.659428 -0.676151 0.046 Uiso 1 1 calc R U . . .
C112 C -0.0393(11) 0.7158(8) -0.4221(8) 0.040(3) Uani 1 1 d D U . . .
Cd1 Cd -0.03502(8) 0.71503(6) 0.20818(9) 0.0177(3) Uani 0.7979(15) 1 d . U P A 1
Cd4 Cd -0.21142(9) 0.82006(7) 0.08219(9) 0.0207(3) Uani 0.7979(15) 1 d D U P A 1
Cd6 Cd 0.53834(9) 0.21430(7) 0.34314(9) 0.0254(4) Uani 0.7979(15) 1 d D U P A 1
Cd8 Cd 0.71437(9) 0.31876(7) 0.46882(8) 0.0234(4) Uani 0.7979(15) 1 d D U P A 1
Cd2 Cd -0.0403(3) 0.7134(3) 0.1644(4) 0.0177(3) Uani 0.2021(15) 1 d . U P A 2
Cd3 Cd 0.5329(4) 0.2164(3) 0.2626(4) 0.0254(4) Uani 0.2021(15) 1 d . U P A 2
Cd5 Cd -0.2162(3) 0.8186(3) 0.0371(4) 0.0207(3) Uani 0.2021(15) 1 d . U P A 2
Cd7 Cd 0.7094(4) 0.3214(3) 0.3858(5) 0.0314(15) Uani 0.2021(15) 1 d . U P A 2

loop_
_atom_site_aniso_label
_atom_site_aniso_U_11
_atom_site_aniso_U_22
_atom_site_aniso_U_33
_atom_site_aniso_U_23
_atom_site_aniso_U_13
_atom_site_aniso_U_12
S1 0.068(4) 0.079(4) 0.023(2) -0.005(3) 0.011(2) -0.019(3)
S2 0.082(4) 0.091(5) 0.035(3) -0.006(3) 0.017(3) 0.030(4)
S3 0.095(5) 0.124(6) 0.056(4) 0.009(4) 0.031(4) -0.020(4)
S4 0.095(4) 0.100(5) 0.015(2) -0.002(3) 0.022(3) -0.013(4)
S5 0.089(4) 0.085(4) 0.025(2) 0.000(3) 0.016(3) 0.009(3)
S6 0.102(5) 0.093(5) 0.028(3) 0.005(3) 0.014(3) -0.014(4)
S7 0.088(5) 0.101(5) 0.065(4) -0.008(4) 0.024(4) 0.026(4)
S8 0.087(4) 0.092(5) 0.052(3) 0.002(4) 0.025(3) 0.014(4)
O1 0.039(6) 0.030(6) 0.044(6) -0.001(5) -0.006(5) 0.014(5)
O2 0.058(6) 0.050(7) 0.031(6) 0.000(6) 0.015(5) 0.019(5)
O3 0.069(7) 0.041(6) 0.053(7) -0.011(5) 0.011(6) 0.013(6)
O4 0.029(4) 0.046(6) 0.049(6) -0.004(6) 0.009(5) -0.004(4)
O5 0.046(6) 0.024(4) 0.029(5) -0.002(4) -0.004(5) -0.012(4)
O6 0.051(7) 0.035(6) 0.062(7) 0.012(5) 0.003(6) -0.027(5)
O7 0.043(6) 0.037(7) 0.085(8) -0.006(7) -0.005(6) -0.006(5)
O8 0.039(6) 0.031(6) 0.057(7) -0.018(6) 0.000(5) -0.010(5)
O9 0.035(5) 0.033(6) 0.064(7) 0.004(6) 0.005(5) 0.007(5)
O10 0.031(6) 0.060(7) 0.061(7) -0.002(6) -0.007(5) 0.007(5)
O11 0.045(6) 0.035(6) 0.043(6) 0.014(5) 0.012(4) 0.014(5)
O12 0.061(6) 0.045(7) 0.057(7) -0.005(6) 0.012(6) 0.000(6)
O13 0.016(4) 0.020(5) 0.050(6) 0.014(5) 0.008(5) 0.007(4)
O14 0.040(5) 0.025(5) 0.043(6) 0.002(5) 0.001(4) -0.014(4)
O15 0.060(7) 0.055(7) 0.085(9) 0.010(7) 0.010(7) -0.001(6)
O16 0.042(6) 0.052(6) 0.061(7) -0.013(6) 0.016(6) 0.021(5)
N1 0.040(4) 0.041(4) 0.037(4) 0.002(3) 0.014(3) 0.001(3)
N2 0.037(6) 0.026(6) 0.033(5) 0.001(5) 0.006(5) 0.001(5)
C64 0.056(7) 0.053(7) 0.040(6) -0.005(6) 0.016(6) 0.007(6)
C66 0.050(7) 0.048(7) 0.032(6) -0.001(6) 0.012(6) 0.000(6)
C68 0.045(7) 0.044(7) 0.022(6) -0.012(6) 0.009(5) -0.005(6)
C70 0.043(7) 0.033(7) 0.026(6) -0.008(6) 0.014(5) -0.003(5)
C72 0.044(6) 0.033(6) 0.025(5) -0.007(5) 0.009(5) -0.005(5)
N3 0.032(5) 0.028(5) 0.026(5) -0.004(5) -0.006(4) -0.005(5)
C89 0.043(6) 0.040(6) 0.028(5) 0.000(5) 0.007(5) 0.000(5)
C45 0.041(7) 0.039(7) 0.030(6) 0.002(6) 0.001(5) 0.002(6)
C91 0.041(6) 0.041(6) 0.032(5) -0.006(5) 0.006(5) -0.007(5)
C23 0.038(7) 0.033(7) 0.034(6) -0.002(6) 0.006(5) -0.004(5)
C93 0.042(7) 0.038(7) 0.034(6) -0.003(6) 0.012(5) -0.002(5)
N4 0.050(7) 0.076(7) 0.047(6) -0.005(6) 0.021(6) 0.001(6)
N5 0.036(6) 0.043(7) 0.024(5) -0.011(5) 0.017(5) -0.004(5)
C102 0.030(6) 0.042(7) 0.033(6) -0.001(6) 0.010(5) 0.006(5)
C104 0.041(7) 0.053(7) 0.027(6) -0.003(6) 0.010(5) 0.007(6)
C106 0.052(6) 0.046(7) 0.025(5) -0.001(5) 0.013(5) 0.005(6)
C108 0.053(7) 0.043(7) 0.030(6) -0.007(6) 0.009(6) 0.009(6)
C110 0.039(7) 0.039(7) 0.024(5) -0.006(6) 0.012(5) 0.005(6)
N6 0.031(5) 0.025(5) 0.016(4) 0.012(4) 0.000(4) -0.009(4)
C26 0.046(7) 0.047(7) 0.025(5) -0.010(6) 0.002(5) -0.010(6)
C28 0.043(7) 0.050(7) 0.031(6) -0.010(6) 0.011(6) -0.008(6)
C30 0.048(6) 0.053(7) 0.036(5) -0.007(6) 0.009(5) -0.005(6)
C32 0.043(7) 0.041(7) 0.031(6) -0.001(6) 0.016(5) -0.009(6)
C34 0.042(7) 0.036(7) 0.026(5) 0.001(6) 0.015(5) -0.010(5)
N7 0.071(7) 0.062(7) 0.031(5) 0.013(6) 0.025(5) -0.008(6)
N8 0.068(7) 0.070(7) 0.038(6) 0.002(6) 0.013(6) 0.005(6)
N9 0.047(6) 0.052(7) 0.042(6) 0.008(6) 0.034(5) -0.008(6)
C78 0.044(7) 0.050(7) 0.044(6) 0.004(6) 0.022(6) 0.002(6)
C80 0.052(7) 0.056(7) 0.047(6) -0.003(6) 0.013(6) -0.001(6)
C82 0.052(7) 0.058(7) 0.045(5) -0.010(6) 0.010(5) 0.003(6)
C84 0.057(7) 0.059(8) 0.042(6) -0.007(6) 0.007(6) 0.008(6)
C86 0.047(7) 0.050(7) 0.042(7) 0.001(6) 0.015(6) 0.000(6)
N10 0.053(7) 0.045(7) 0.017(5) 0.000(5) 0.008(5) 0.002(5)
N11 0.064(7) 0.070(7) 0.044(6) 0.008(6) 0.018(6) -0.007(6)
N12 0.066(7) 0.071(7) 0.023(5) 0.011(6) 0.024(5) 0.009(6)
N13 0.051(7) 0.081(8) 0.046(6) 0.014(6) 0.025(6) 0.008(6)
N14 0.036(5) 0.039(5) 0.017(4) -0.001(4) 0.013(4) 0.008(5)
C54 0.052(7) 0.060(7) 0.018(5) -0.008(6) 0.021(5) 0.007(6)
C56 0.051(7) 0.055(7) 0.029(6) 0.001(6) 0.022(6) -0.001(6)
C58 0.053(7) 0.056(7) 0.030(5) 0.002(5) 0.016(5) -0.001(6)
C60 0.057(7) 0.058(7) 0.035(6) 0.002(6) 0.014(6) -0.007(6)
C62 0.042(7) 0.051(7) 0.034(6) 0.000(6) 0.023(5) 0.004(6)
N15 0.068(7) 0.068(8) 0.042(6) 0.009(6) 0.034(6) 0.005(6)
C53 0.061(8) 0.055(8) 0.045(6) 0.001(6) 0.027(6) -0.002(6)
C107 0.062(8) 0.061(8) 0.051(7) -0.002(7) 0.024(6) -0.007(6)
C27 0.059(8) 0.063(8) 0.051(7) 0.011(6) 0.022(6) -0.006(6)
C109 0.062(8) 0.068(8) 0.058(7) 0.010(7) 0.024(6) -0.005(6)
C55 0.055(8) 0.062(8) 0.051(7) 0.008(7) 0.023(6) 0.002(6)
N16 0.066(7) 0.071(7) 0.033(5) -0.002(6) 0.017(6) 0.001(6)
C1 0.034(6) 0.035(7) 0.038(6) -0.002(6) 0.024(5) -0.004(5)
C4 0.044(7) 0.043(7) 0.033(6) 0.000(6) 0.009(6) -0.004(6)
C6 0.037(6) 0.040(6) 0.020(5) 0.001(5) 0.009(5) 0.004(5)
C7 0.053(6) 0.053(6) 0.075(7) 0.001(6) 0.006(6) -0.003(5)
C57 0.051(6) 0.043(7) 0.076(8) 0.005(7) 0.009(7) 0.003(6)
C29 0.052(7) 0.044(6) 0.075(8) 0.002(7) 0.003(7) 0.004(6)
C59 0.051(6) 0.040(6) 0.070(7) 0.006(6) 0.006(6) -0.003(5)
C15 0.052(6) 0.050(7) 0.072(8) 0.006(7) 0.008(7) 0.003(6)
C61 0.050(7) 0.051(7) 0.070(8) 0.005(7) 0.003(7) 0.000(6)
C8 0.039(7) 0.035(7) 0.022(5) 0.011(6) -0.001(5) -0.004(6)
C10 0.045(6) 0.034(6) 0.047(6) -0.004(6) 0.005(5) -0.011(5)
C12 0.049(7) 0.036(7) 0.049(7) -0.003(6) 0.000(6) -0.008(6)
C14 0.060(7) 0.040(7) 0.060(7) 0.003(6) -0.001(6) -0.017(6)
C16 0.056(7) 0.048(6) 0.064(7) 0.009(6) 0.003(6) -0.009(6)
C18 0.061(8) 0.056(8) 0.063(7) 0.015(7) 0.007(6) -0.016(6)
C20 0.057(7) 0.050(7) 0.058(7) 0.009(6) 0.008(6) -0.015(6)
C13 0.055(6) 0.052(6) 0.017(5) -0.005(5) 0.007(5) -0.007(5)
C19 0.059(7) 0.075(7) 0.051(5) -0.006(6) 0.020(5) 0.001(6)
C22 0.032(5) 0.031(5) 0.045(6) 0.001(5) 0.008(5) -0.002(5)
C24 0.028(5) 0.039(6) 0.040(6) -0.006(5) 0.004(5) 0.006(5)
C25 0.068(7) 0.071(7) 0.033(5) 0.005(6) 0.020(5) -0.003(6)
C31 0.062(7) 0.076(7) 0.051(5) 0.000(6) 0.020(5) 0.007(6)
C35 0.036(6) 0.034(6) 0.046(6) -0.004(5) 0.005(5) 0.003(5)
C71 0.045(7) 0.046(7) 0.047(7) -0.008(6) 0.005(6) 0.008(6)
C9 0.058(7) 0.057(8) 0.057(7) -0.013(7) 0.015(6) 0.012(6)
C73 0.057(6) 0.056(7) 0.063(7) -0.016(6) 0.009(6) 0.014(6)
C37 0.051(7) 0.049(7) 0.045(7) -0.006(6) 0.010(6) 0.014(6)
C75 0.043(7) 0.039(7) 0.045(7) -0.005(6) 0.008(6) 0.005(6)
C36 0.065(7) 0.077(7) 0.044(5) 0.012(6) 0.018(5) -0.001(6)
C38 0.079(8) 0.100(8) 0.057(6) 0.011(7) 0.029(6) 0.001(7)
C40 0.038(6) 0.032(6) 0.048(7) -0.005(6) 0.003(5) 0.012(5)
C42 0.047(7) 0.042(7) 0.071(8) -0.011(7) 0.007(6) 0.005(6)
C44 0.055(7) 0.049(7) 0.079(8) -0.009(7) 0.011(6) 0.010(6)
C46 0.057(6) 0.048(6) 0.078(7) -0.005(6) 0.006(6) 0.010(6)
C48 0.048(7) 0.050(7) 0.073(8) -0.003(7) 0.007(6) 0.013(6)
C50 0.038(6) 0.042(7) 0.054(7) 0.002(6) 0.007(6) 0.010(6)
C47 0.052(6) 0.054(7) 0.066(7) -0.002(6) 0.007(6) 0.012(6)
C95 0.065(8) 0.058(8) 0.075(8) -0.003(7) -0.001(6) 0.012(6)
C3 0.061(8) 0.061(8) 0.075(8) -0.005(7) 0.005(7) 0.013(6)
C97 0.062(7) 0.057(7) 0.076(7) -0.004(6) 0.004(6) 0.012(6)
C49 0.063(8) 0.064(8) 0.076(8) -0.005(7) 0.006(7) 0.017(6)
C99 0.062(8) 0.059(8) 0.078(8) -0.006(7) 0.007(7) 0.015(6)
C51 0.065(7) 0.071(8) 0.037(6) -0.002(6) 0.013(6) 0.018(6)
C52 0.054(6) 0.059(7) 0.017(5) 0.005(5) 0.009(5) -0.006(5)
C63 0.033(6) 0.033(6) 0.048(6) -0.004(5) 0.009(5) 0.002(5)
C2 0.053(7) 0.043(7) 0.056(7) -0.008(6) 0.001(6) -0.005(6)
C65 0.061(7) 0.054(7) 0.066(8) -0.002(6) -0.001(6) -0.010(6)
C33 0.050(6) 0.046(6) 0.063(7) -0.006(6) 0.005(6) -0.002(6)
C67 0.051(7) 0.044(7) 0.058(7) -0.004(6) 0.006(6) -0.005(6)
C17 0.048(7) 0.037(7) 0.058(7) -0.003(6) 0.004(6) -0.007(6)
C69 0.058(7) 0.066(7) 0.029(5) -0.001(5) 0.021(5) 0.006(6)
C74 0.048(6) 0.036(6) 0.055(7) -0.005(6) 0.006(5) 0.008(6)
C76 0.055(7) 0.061(7) 0.041(5) 0.002(6) 0.013(5) -0.004(6)
C77 0.059(6) 0.057(6) 0.074(7) -0.015(6) 0.009(6) 0.012(6)
C39 0.060(7) 0.055(7) 0.077(8) -0.011(7) 0.009(7) 0.015(6)
C79 0.057(7) 0.048(7) 0.072(8) -0.007(7) 0.013(7) 0.013(6)
C5 0.057(6) 0.051(6) 0.068(7) -0.011(6) 0.012(6) 0.013(6)
C81 0.060(7) 0.058(7) 0.075(8) -0.011(7) 0.005(7) 0.008(6)
C41 0.062(7) 0.062(7) 0.076(8) -0.019(7) 0.003(7) 0.011(6)
C83 0.057(6) 0.053(6) 0.074(7) 0.006(6) 0.005(6) -0.014(6)
C21 0.058(7) 0.056(7) 0.079(8) 0.010(7) 0.004(7) -0.008(6)
C85 0.052(7) 0.055(7) 0.069(8) 0.007(7) -0.004(7) -0.004(6)
C43 0.051(6) 0.054(6) 0.072(7) 0.004(7) -0.004(6) -0.003(6)
C87 0.050(7) 0.055(7) 0.072(8) 0.010(7) 0.001(7) -0.009(6)
C11 0.054(7) 0.056(7) 0.072(8) 0.009(7) 0.001(7) -0.009(6)
C88 0.058(6) 0.050(6) 0.054(7) -0.014(6) 0.023(6) 0.013(6)
C90 0.061(7) 0.063(7) 0.038(5) 0.001(6) 0.015(5) -0.003(6)
C92 0.032(5) 0.030(5) 0.039(6) 0.002(5) 0.002(5) -0.007(5)
C94 0.048(6) 0.051(6) 0.076(7) 0.001(7) -0.001(6) 0.001(5)
C96 0.029(5) 0.031(5) 0.051(7) 0.000(5) 0.007(5) 0.005(4)
C98 0.073(7) 0.069(7) 0.038(5) 0.005(6) 0.024(5) 0.007(6)
C100 0.053(6) 0.040(6) 0.060(7) 0.000(6) 0.006(6) -0.007(6)
C101 0.066(7) 0.062(7) 0.029(5) 0.005(5) 0.020(5) -0.006(6)
C103 0.071(7) 0.079(7) 0.051(5) -0.001(6) 0.018(6) 0.003(6)
C105 0.074(7) 0.084(7) 0.048(5) 0.005(6) 0.021(5) 0.001(6)
C111 0.039(7) 0.039(8) 0.032(6) 0.006(7) 0.003(6) -0.009(6)
C112 0.050(6) 0.049(6) 0.019(5) 0.000(5) 0.008(5) 0.000(6)
Cd1 0.0256(7) 0.0244(8) 0.0031(7) -0.0008(8) 0.0045(6) 0.0010(6)
Cd4 0.0235(7) 0.0241(8) 0.0110(8) 0.0006(8) 0.0002(6) -0.0001(6)
Cd6 0.0276(8) 0.0269(8) 0.0185(7) -0.0034(7) 0.0026(6) -0.0022(7)
Cd8 0.0264(8) 0.0271(8) 0.0138(7) -0.0010(7) 0.0022(6) 0.0018(7)
Cd2 0.0256(7) 0.0244(8) 0.0031(7) -0.0008(8) 0.0045(6) 0.0010(6)
Cd3 0.0276(8) 0.0269(8) 0.0185(7) -0.0034(7) 0.0026(6) -0.0022(7)
Cd5 0.0235(7) 0.0241(8) 0.0110(8) 0.0006(8) 0.0002(6) -0.0001(6)
Cd7 0.023(3) 0.017(3) 0.050(4) -0.003(3) 0.005(3) 0.006(2)

loop_
_atom_type_symbol
_atom_type_description
_atom_type_scat_dispersion_real
_atom_type_scat_dispersion_imag
_atom_type_scat_source
C C 0.0181 0.0091 'International Tables Vol C Tables 4.2.6.8 and 6.1.1.4'
H H 0.0000 0.0000 'International Tables Vol C Tables 4.2.6.8 and 6.1.1.4'
Cd Cd 0.1185 4.6533 'International Tables Vol C Tables 4.2.6.8 and 6.1.1.4'
N N 0.0311 0.0180 'International Tables Vol C Tables 4.2.6.8 and 6.1.1.4'
O O 0.0492 0.0322 'International Tables Vol C Tables 4.2.6.8 and 6.1.1.4'
S S 0.3331 0.5567 'International Tables Vol C Tables 4.2.6.8 and 6.1.1.4'

loop_
_geom_angle_atom_site_label_1
_geom_angle_atom_site_label_2
_geom_angle_atom_site_label_3
_geom_angle
_geom_angle_site_symmetry_1
_geom_angle_site_symmetry_3
_geom_angle_publ_flag
C52 S1 C112 90.1(8) . . ?
C98 S2 C51 86.5(9) . . ?
C105 S3 C38 93.1(11) . . ?
C13 S4 C69 90.5(9) . . ?
C25 S5 C101 92.7(10) . . ?
C36 S6 C90 90.9(10) . . ?
C103 S7 C19 94.4(11) . . ?
C31 S8 C76 87.0(8) . . ?
C24 O1 Cd8 125.0(12) . . ?
C88 O2 Cd8 90.5(13) . 2_746 ?
C88 O2 Cd7 91.6(13) . 2_746 ?
Cd8 O2 Cd7 33.6(3) 2_746 2_746 ?
C74 O3 Cd6 147.0(18) . . ?
C74 O3 Cd3 161(2) . . ?
C22 O4 Cd1 130.5(12) . . ?
C22 O4 Cd2 117.9(13) . . ?
C92 O5 Cd1 152.4(14) . . ?
C92 O5 Cd2 134.6(14) . . ?
C22 O6 Cd4 120.4(11) . . ?
C22 O6 Cd5 137.2(11) . . ?
C94 O7 Cd6 91.9(16) . 1_565 ?
C100 O8 Cd4 91.5(14) . 2_445 ?
C100 O8 Cd5 93.5(15) . 2_445 ?
C96 O9 Cd1 91.8(12) . . ?
C24 O10 Cd6 120.7(12) . . ?
C74 O11 Cd8 129.8(14) . . ?
C74 O11 Cd7 98.8(14) . . ?
C100 O12 Cd4 96.1(12) . 2_445 ?
C100 O12 Cd5 91.0(12) . 2_445 ?
Cd4 O12 Cd5 19.7(2) 2_445 2_445 ?
C96 O13 Cd1 93.4(13) . . ?
C96 O13 Cd2 96.8(13) . . ?
C92 O14 Cd4 136.2(14) . . ?
C92 O14 Cd5 151.5(14) . . ?
C94 O15 Cd6 89.3(15) . 1_565 ?
C94 O15 Cd3 92.7(17) . 1_565 ?
Cd6 O15 Cd3 31.4(3) 1_565 1_565 ?
C88 O16 Cd8 88.6(14) . 2_746 ?
C1 N1 Cd1 107.7(12) . 1_554 ?
C111 N1 C1 123.2(19) . . ?
C111 N1 Cd1 129.1(16) . 1_554 ?
C64 N2 C72 120.0 . . ?
C64 N2 Cd8 122.9(5) . . ?
C72 N2 Cd8 117.1(5) . . ?
Cd7 N2 C64 137.6(10) . . ?
Cd7 N2 C72 102.4(10) . . ?
N2 C64 H64 120.0 . . ?
N2 C64 C66 120.0 . . ?
C66 C64 H64 120.0 . . ?
C64 C66 H66 120.0 . . ?
C68 C66 C64 120.0 . . ?
C68 C66 H66 120.0 . . ?
C66 C68 C70 120.0 . . ?
C66 C68 C51 123.7(10) . 1_554 ?
C70 C68 C51 116.3(10) . 1_554 ?
C68 C70 H70 120.0 . . ?
C72 C70 C68 120.0 . . ?
C72 C70 H70 120.0 . . ?
N2 C72 H72 120.0 . . ?
C70 C72 N2 120.0 . . ?
C70 C72 H72 120.0 . . ?
C89 N3 C93 120.0 . . ?
C89 N3 Cd6 115.2(6) . . ?
C93 N3 Cd6 124.8(6) . . ?
Cd3 N3 C89 105.3(11) . . ?
Cd3 N3 C93 134.2(11) . . ?
N3 C89 H89 120.0 . . ?
N3 C89 C45 120.0 . . ?
C45 C89 H89 120.0 . . ?
C89 C45 H45 120.0 . . ?
C89 C45 C91 120.0 . . ?
C91 C45 H45 120.0 . . ?
C45 C91 C76 123.5(11) . . ?
C23 C91 C45 120.0 . . ?
C23 C91 C76 116.4(11) . . ?
C91 C23 H23 120.0 . . ?
C91 C23 C93 120.0 . . ?
C93 C23 H23 120.0 . . ?
N3 C93 H93 120.0 . . ?
C23 C93 N3 120.0 . . ?
C23 C93 H93 120.0 . . ?
C31 N4 C19 105.5(15) . . ?
C102 N5 C110 120.0 . . ?
C102 N5 Cd8 117.9(6) . . ?
C110 N5 Cd8 121.8(6) . . ?
N5 C102 H102 120.0 . . ?
C104 C102 N5 120.0 . . ?
C104 C102 H102 120.0 . . ?
C102 C104 H104 120.0 . . ?
C106 C104 C102 120.0 . . ?
C106 C104 H104 120.0 . . ?
C104 C106 C108 120.0 . . ?
C101 C106 C104 119.9(11) . . ?
C101 C106 C108 120.0(11) . . ?
C106 C108 H108 120.0 . . ?
C110 C108 C106 120.0 . . ?
C110 C108 H108 120.0 . . ?
N5 C110 H110 120.0 . . ?
C108 C110 N5 120.0 . . ?
C108 C110 H110 120.0 . . ?
C26 N6 C34 120.0 . . ?
C26 N6 Cd4 121.0(5) . . ?
C26 N6 Cd5 118.5(7) . . ?
C34 N6 Cd4 118.5(5) . . ?
C34 N6 Cd5 120.2(7) . . ?
N6 C26 H26 120.0 . . ?
N6 C26 C28 120.0 . . ?
C28 C26 H26 120.0 . . ?
C26 C28 H28 120.0 . . ?
C30 C28 C26 120.0 . . ?
C30 C28 H28 120.0 . . ?
C28 C30 C32 120.0 . . ?
C28 C30 C90 120.4(11) . . ?
C32 C30 C90 119.6(11) . . ?
C30 C32 H32 120.0 . . ?
C30 C32 C34 120.0 . . ?
C34 C32 H32 120.0 . . ?
N6 C34 H34 120.0 . . ?
C32 C34 N6 120.0 . . ?
C32 C34 H34 120.0 . . ?
C98 N7 C101 105.8(13) . . ?
C105 N8 C90 104.9(15) . . ?
C78 N9 C86 120.0 . . ?
C78 N9 Cd6 122.6(7) . 1_554 ?
C86 N9 Cd6 117.1(7) . 1_554 ?
N9 C78 H78 120.0 . . ?
C80 C78 N9 120.0 . . ?
C80 C78 H78 120.0 . . ?
C78 C80 H80 120.0 . . ?
C82 C80 C78 120.0 . . ?
C82 C80 H80 120.0 . . ?
C80 C82 C84 120.0 . . ?
C80 C82 C19 125.1(12) . . ?
C84 C82 C19 114.8(12) . . ?
C82 C84 H84 120.0 . . ?
C86 C84 C82 120.0 . . ?
C86 C84 H84 120.0 . . ?
N9 C86 H86 120.0 . . ?
C84 C86 N9 120.0 . . ?
C84 C86 H86 120.0 . . ?
C13 N10 C112 101.6(12) . . ?
C103 N11 C76 104.8(15) . . ?
C52 N12 C69 102.5(14) . . ?
C36 N13 C38 97.2(14) . . ?
C54 N14 C62 120.0 . . ?
C54 N14 Cd1 120.1(6) . . ?
C54 N14 Cd2 116.5(7) . . ?
C62 N14 Cd1 119.7(6) . . ?
C62 N14 Cd2 123.1(7) . . ?
N14 C54 H54 120.0 . . ?
C56 C54 N14 120.0 . . ?
C56 C54 H54 120.0 . . ?
C54 C56 H56 120.0 . . ?
C58 C56 C54 120.0 . . ?
C58 C56 H56 120.0 . . ?
C56 C58 C60 120.0 . . ?
C56 C58 C69 119.7(11) . . ?
C60 C58 C69 120.3(11) . . ?
C58 C60 H60 120.0 . . ?
C62 C60 C58 120.0 . . ?
C62 C60 H60 120.0 . . ?
N14 C62 H62 120.0 . . ?
C60 C62 N14 120.0 . . ?
C60 C62 H62 120.0 . . ?
C53 N15 C55 120.0 . . ?
C53 N15 Cd4 112.7(7) . . ?
C55 N15 Cd4 127.1(7) . . ?
N15 C53 H53 120.0 . . ?
C107 C53 N15 120.0 . . ?
C107 C53 H53 120.0 . . ?
C53 C107 H107 120.0 . . ?
C53 C107 C27 120.0 . . ?
C27 C107 H107 120.0 . . ?
C107 C27 C38 118.0(13) . 1_556 ?
C109 C27 C107 120.0 . . ?
C109 C27 C38 122.0(13) . 1_556 ?
C27 C109 H109 120.0 . . ?
C27 C109 C55 120.0 . . ?
C55 C109 H109 120.0 . . ?
N15 C55 H55 120.0 . . ?
C109 C55 N15 120.0 . . ?
C109 C55 H55 120.0 . . ?
C25 N16 C51 109.1(14) . . ?
N1 C1 H1 121.3 . . ?
C4 C1 N1 117.4(17) . . ?
C4 C1 H1 121.3 . . ?
C1 C4 H4 120.2 . . ?
C1 C4 C6 119.6(18) . . ?
C6 C4 H4 120.2 . . ?
C8 C6 C4 112.2(16) . . ?
C112 C6 C4 119.6(17) . . ?
C112 C6 C8 128.2(18) . . ?
C57 C7 C61 120.0 . . ?
C57 C7 C33 119.1(12) . . ?
C61 C7 C33 120.8(12) . . ?
C7 C57 H57 120.0 . . ?
C29 C57 C7 120.0 . . ?
C29 C57 H57 120.0 . . ?
C57 C29 H29 120.0 . . ?
C57 C29 C59 120.0 . . ?
C59 C29 H29 120.0 . . ?
C29 C59 C15 120.0 . . ?
C29 C59 C100 117.9(14) . . ?
C15 C59 C100 121.8(14) . . ?
C59 C15 H15 120.0 . . ?
C61 C15 C59 120.0 . . ?
C61 C15 H15 120.0 . . ?
C7 C61 H61 120.0 . . ?
C15 C61 C7 120.0 . . ?
C15 C61 H61 120.0 . . ?
C6 C8 H8 118.2 . . ?
C111 C8 C6 123.5(18) . . ?
C111 C8 H8 118.2 . . ?
C12 C10 C20 120.0 . . ?
C12 C10 C92 115.8(12) . . ?
C20 C10 C92 123.8(12) . . ?
C10 C12 H12 120.0 . . ?
C14 C12 C10 120.0 . . ?
C14 C12 H12 120.0 . . ?
C12 C14 H14 120.0 . . ?
C16 C14 C12 120.0 . . ?
C16 C14 H14 120.0 . . ?
C14 C16 C18 120.0 . . ?
C14 C16 C83 119.6(12) . . ?
C18 C16 C83 120.4(12) . . ?
C16 C18 H18 120.0 . . ?
C20 C18 C16 120.0 . . ?
C20 C18 H18 120.0 . . ?
C10 C20 H20 120.0 . . ?
C18 C20 C10 120.0 . . ?
C18 C20 H20 120.0 . . ?
N10 C13 S4 130.9(14) . . ?
C52 C13 S4 109.2(11) . . ?
C52 C13 N10 119.6(13) . . ?
N4 C19 S7 110.6(13) . . ?
C82 C19 S7 129.6(14) . . ?
C82 C19 N4 119.8(16) . . ?
O4 C22 O6 133.1(15) . . ?
O4 C22 C63 118.1(16) . . ?
O6 C22 C63 103.5(13) . . ?
O1 C24 O10 138.4(17) . . ?
O1 C24 C35 114.7(15) . . ?
O10 C24 C35 106.5(15) . . ?
N16 C25 S5 133.2(17) . . ?
C98 C25 S5 111.9(13) . . ?
C98 C25 N16 112.1(14) . . ?
N4 C31 S8 128.0(16) . . ?
C103 C31 S8 114.2(12) . . ?
C103 C31 N4 117.5(15) . . ?
C71 C35 C24 120.9(11) . . ?
C71 C35 C75 120.0 . . ?
C75 C35 C24 119.1(11) . . ?
C35 C71 H71 120.0 . . ?
C9 C71 C35 120.0 . . ?
C9 C71 H71 120.0 . . ?
C71 C9 H9 120.0 . . ?
C73 C9 C71 120.0 . . ?
C73 C9 H9 120.0 . . ?
C9 C73 C37 120.0 . . ?
C9 C73 C77 118.5(11) . . ?
C37 C73 C77 121.3(11) . . ?
C73 C37 H37 120.0 . . ?
C75 C37 C73 120.0 . . ?
C75 C37 H37 120.0 . . ?
C35 C75 H75 120.0 . . ?
C37 C75 C35 120.0 . . ?
C37 C75 H75 120.0 . . ?
N13 C36 S6 125.5(15) . . ?
C105 C36 S6 109.1(13) . . ?
C105 C36 N13 125.3(15) . . ?
N13 C38 S3 114.9(13) . . ?
C27 C38 S3 123(5) 1_554 . ?
C27 C38 N13 121(5) 1_554 . ?
C42 C40 C50 120.0 . . ?
C42 C40 C96 120.7(11) . . ?
C50 C40 C96 119.2(11) . . ?
C40 C42 H42 120.0 . . ?
C40 C42 C44 120.0 . . ?
C44 C42 H42 120.0 . . ?
C42 C44 H44 120.0 . . ?
C46 C44 C42 120.0 . . ?
C46 C44 H44 120.0 . . ?
C44 C46 C97 123.4(11) . . ?
C48 C46 C44 120.0 . . ?
C48 C46 C97 116.5(11) . . ?
C46 C48 H48 120.0 . . ?
C46 C48 C50 120.0 . . ?
C50 C48 H48 120.0 . . ?
C40 C50 H50 120.0 . . ?
C48 C50 C40 120.0 . . ?
C48 C50 H50 120.0 . . ?
C95 C47 C99 120.0 . . ?
C95 C47 C74 115.5(14) . . ?
C99 C47 C74 124.2(14) . . ?
C47 C95 H95 120.0 . . ?
C47 C95 C3 120.0 . . ?
C3 C95 H95 120.0 . . ?
C95 C3 H3 120.0 . . ?
C95 C3 C97 120.0 . . ?
C97 C3 H3 120.0 . . ?
C3 C97 C46 117.6(12) . . ?
C49 C97 C46 122.4(12) . . ?
C49 C97 C3 120.0 . . ?
C97 C49 H49 120.0 . . ?
C97 C49 C99 120.0 . . ?
C99 C49 H49 120.0 . . ?
C47 C99 H99 120.0 . . ?
C49 C99 C47 120.0 . . ?
C49 C99 H99 120.0 . . ?
C68 C51 S2 121(4) 1_556 . ?
N16 C51 S2 113.6(13) . . ?
N16 C51 C68 125(4) . 1_556 ?
N12 C52 S1 123.4(14) . . ?
C13 C52 S1 113.5(11) . . ?
C13 C52 N12 122.0(14) . . ?
C2 C63 C22 126.0(12) . . ?
C2 C63 C17 120.0 . . ?
C17 C63 C22 113.1(12) . . ?
C63 C2 H2 120.0 . . ?
C65 C2 C63 120.0 . . ?
C65 C2 H2 120.0 . . ?
C2 C65 H65 120.0 . . ?
C2 C65 C33 120.0 . . ?
C33 C65 H65 120.0 . . ?
C65 C33 C7 117.4(12) . . ?
C67 C33 C7 122.5(12) . . ?
C67 C33 C65 120.0 . . ?
C33 C67 H67 120.0 . . ?
C33 C67 C17 120.0 . . ?
C17 C67 H67 120.0 . . ?
C63 C17 H17 120.0 . . ?
C67 C17 C63 120.0 . . ?
C67 C17 H17 120.0 . . ?
N12 C69 S4 114.8(12) . . ?
C58 C69 S4 122.9(13) . . ?
C58 C69 N12 122.0(15) . . ?
O3 C74 O11 120(2) . . ?
O3 C74 C47 120(2) . . ?
O11 C74 C47 113.4(19) . . ?
C91 C76 S8 118.2(13) . . ?
C91 C76 N11 128.6(15) . . ?
N11 C76 S8 113.3(11) . . ?
C39 C77 C73 121.3(12) . . ?
C39 C77 C41 120.0 . . ?
C41 C77 C73 118.7(12) . . ?
C77 C39 H39 120.0 . . ?
C77 C39 C79 120.0 . . ?
C79 C39 H39 120.0 . . ?
C39 C79 H79 120.0 . . ?
C5 C79 C39 120.0 . . ?
C5 C79 H79 120.0 . . ?
C79 C5 C81 120.0 . . ?
C79 C5 C88 116.5(14) . . ?
C81 C5 C88 123.4(14) . . ?
C5 C81 H81 120.0 . . ?
C41 C81 C5 120.0 . . ?
C41 C81 H81 120.0 . . ?
C77 C41 H41 120.0 . . ?
C81 C41 C77 120.0 . . ?
C81 C41 H41 120.0 . . ?
C21 C83 C16 117.9(12) . . ?
C21 C83 C11 120.0 . . ?
C11 C83 C16 122.1(12) . . ?
C83 C21 H21 120.0 . . ?
C85 C21 C83 120.0 . . ?
C85 C21 H21 120.0 . . ?
C21 C85 H85 120.0 . . ?
C43 C85 C21 120.0 . . ?
C43 C85 H85 120.0 . . ?
C85 C43 C94 121.3(14) . . ?
C87 C43 C85 120.0 . . ?
C87 C43 C94 118.6(14) . . ?
C43 C87 H87 120.0 . . ?
C43 C87 C11 120.0 . . ?
C11 C87 H87 120.0 . . ?
C83 C11 H11 120.0 . . ?
C87 C11 C83 120.0 . . ?
C87 C11 H11 120.0 . . ?
O2 C88 C5 123(2) . . ?
O2 C88 Cd8 57.0(10) . 2_746 ?
O16 C88 O2 120.1(19) . . ?
O16 C88 C5 117(2) . . ?
O16 C88 Cd8 63.5(12) . 2_746 ?
C5 C88 Cd8 175.1(17) . 2_746 ?
C30 C90 S6 119.5(13) . . ?
C30 C90 N8 126.1(16) . . ?
N8 C90 S6 114.2(13) . . ?
O5 C92 O14 114.6(19) . . ?
O5 C92 C10 125.9(19) . . ?
O14 C92 C10 114.8(18) . . ?
O7 C94 O15 127(3) . . ?
O7 C94 C43 115(2) . . ?
O15 C94 C43 118(2) . . ?
O9 C96 C40 118.0(17) . . ?
O9 C96 Cd1 62.5(11) . . ?
O13 C96 O9 125(2) . . ?
O13 C96 C40 116.5(18) . . ?
O13 C96 Cd1 62.5(11) . . ?
C40 C96 Cd1 176.9(15) . . ?
N7 C98 S2 125.2(14) . . ?
C25 C98 S2 117.7(12) . . ?
C25 C98 N7 116.9(13) . . ?
O8 C100 O12 112.9(19) . . ?
O8 C100 C59 122(2) . . ?
O8 C100 Cd4 61.5(12) . 2_445 ?
O8 C100 Cd5 59.8(12) . 2_445 ?
O12 C100 Cd4 51.4(10) . 2_445 ?
O12 C100 Cd5 56.7(10) . 2_445 ?
C59 C100 O12 125.3(19) . . ?
C59 C100 Cd4 176.6(17) . 2_445 ?
C59 C100 Cd5 163.1(18) . 2_445 ?
Cd4 C100 Cd5 16.3(2) 2_445 2_445 ?
C106 C101 S5 123.6(13) . . ?
C106 C101 N7 124.2(16) . . ?
N7 C101 S5 112.2(12) . . ?
N11 C103 S7 127.0(18) . . ?
N11 C103 C31 120.6(16) . . ?
C31 C103 S7 112.0(14) . . ?
N8 C105 S3 129.8(16) . . ?
N8 C105 C36 120.5(14) . . ?
C36 C105 S3 109.3(14) . . ?
N1 C111 C8 124(2) . . ?
N1 C111 H111 118.2 . . ?
C8 C111 H111 118.2 . . ?
N10 C112 S1 114.5(10) . . ?
C6 C112 S1 122.5(13) . . ?
C6 C112 N10 122.7(15) . . ?
O4 Cd1 O9 132.2(5) . . ?
O4 Cd1 O13 83.2(5) . . ?
O4 Cd1 N1 83.6(6) . 1_556 ?
O4 Cd1 N14 91.1(5) . . ?
O4 Cd1 C96 107.2(6) . . ?
O5 Cd1 O4 126.8(5) . . ?
O5 Cd1 O9 101.0(5) . . ?
O5 Cd1 O13 149.0(5) . . ?
O5 Cd1 N1 96.4(6) . 1_556 ?
O5 Cd1 N14 87.5(5) . . ?
O5 Cd1 C96 125.6(6) . . ?
O9 Cd1 O13 49.6(4) . . ?
O9 Cd1 C96 25.7(5) . . ?
O13 Cd1 C96 24.1(5) . . ?
N1 Cd1 O9 91.5(6) 1_556 . ?
N1 Cd1 O13 94.4(5) 1_556 . ?
N1 Cd1 C96 95.1(6) 1_556 . ?
N14 Cd1 O9 91.4(5) . . ?
N14 Cd1 O13 84.1(4) . . ?
N14 Cd1 N1 174.6(5) . 1_556 ?
N14 Cd1 C96 85.7(6) . . ?
O6 Cd4 C100 114.4(6) . 2_455 ?
O8 Cd4 O6 87.6(5) 2_455 . ?
O8 Cd4 C100 27.0(6) 2_455 2_455 ?
O12 Cd4 O6 146.8(6) 2_455 . ?
O12 Cd4 O8 59.4(6) 2_455 2_455 ?
O12 Cd4 O14 93.0(6) 2_455 . ?
O12 Cd4 N6 97.6(6) 2_455 . ?
O12 Cd4 N15 92.4(6) 2_455 . ?
O12 Cd4 C100 32.4(6) 2_455 2_455 ?
O14 Cd4 O6 119.3(5) . . ?
O14 Cd4 O8 151.7(5) . 2_455 ?
O14 Cd4 N15 96.6(5) . . ?
O14 Cd4 C100 125.0(6) . 2_455 ?
N6 Cd4 O6 76.6(5) . . ?
N6 Cd4 O8 88.7(5) . 2_455 ?
N6 Cd4 O14 89.0(4) . . ?
N6 Cd4 N15 168.3(5) . . ?
N6 Cd4 C100 92.4(6) . 2_455 ?
N15 Cd4 O6 91.7(5) . . ?
N15 Cd4 O8 91.2(5) . 2_455 ?
N15 Cd4 C100 92.7(7) . 2_455 ?
O3 Cd6 O7 147.6(6) . 1_545 ?
O3 Cd6 O10 128.3(6) . . ?
O3 Cd6 O15 96.1(6) . 1_545 ?
O3 Cd6 N3 89.9(6) . . ?
O3 Cd6 N9 89.9(6) . 1_556 ?
O7 Cd6 O15 51.5(5) 1_545 1_545 ?
O10 Cd6 O7 82.9(6) . 1_545 ?
O10 Cd6 O15 133.1(6) . 1_545 ?
O10 Cd6 N9 99.0(5) . 1_556 ?
N3 Cd6 O7 85.6(6) . 1_545 ?
N3 Cd6 O10 81.9(5) . . ?
N3 Cd6 O15 84.0(6) . 1_545 ?
N3 Cd6 N9 179.0(4) . 1_556 ?
N9 Cd6 O7 94.0(6) 1_556 1_545 ?
N9 Cd6 O15 95.0(6) 1_556 1_545 ?
O1 Cd8 N5 81.1(5) . . ?
O1 Cd8 C88 116.4(7) . 2_756 ?
O2 Cd8 O1 148.7(5) 2_756 . ?
O2 Cd8 O11 89.5(5) 2_756 . ?
O2 Cd8 O16 60.3(6) 2_756 2_756 ?
O2 Cd8 N2 93.9(5) 2_756 . ?
O2 Cd8 N5 96.2(5) 2_756 . ?
O2 Cd8 C88 32.5(7) 2_756 2_756 ?
O11 Cd8 O1 121.3(5) . . ?
O11 Cd8 O16 149.7(5) . 2_756 ?
O11 Cd8 N2 94.7(5) . . ?
O11 Cd8 N5 88.0(4) . . ?
O11 Cd8 C88 122.0(7) . 2_756 ?
O16 Cd8 O1 88.5(5) 2_756 . ?
O16 Cd8 N5 92.3(5) 2_756 . ?
O16 Cd8 C88 27.9(6) 2_756 2_756 ?
N2 Cd8 O1 88.9(5) . . ?
N2 Cd8 O16 90.5(5) . 2_756 ?
N2 Cd8 N5 169.6(4) . . ?
N2 Cd8 C88 90.4(6) . 2_756 ?
N5 Cd8 C88 96.7(6) . 2_756 ?
O4 Cd2 O13 82.0(5) . . ?
O5 Cd2 O4 119.2(6) . . ?
O5 Cd2 O13 135.4(5) . . ?
N14 Cd2 O4 113.6(6) . . ?
N14 Cd2 O5 104.2(7) . . ?
N14 Cd2 O13 100.8(6) . . ?
O3 Cd3 O15 85.9(6) . 1_545 ?
N3 Cd3 O3 127.4(11) . . ?
N3 Cd3 O15 123.7(10) . 1_545 ?
O6 Cd5 O14 113.1(5) . . ?
O6 Cd5 C100 114.8(7) . 2_455 ?
O8 Cd5 O6 88.7(6) 2_455 . ?
O8 Cd5 O14 137.4(6) 2_455 . ?
O8 Cd5 C100 26.7(6) 2_455 2_455 ?
O12 Cd5 O6 138.3(7) 2_455 . ?
O12 Cd5 O8 57.6(6) 2_455 2_455 ?
O12 Cd5 O14 84.2(6) 2_455 . ?
O12 Cd5 C100 32.3(6) 2_455 2_455 ?
O14 Cd5 C100 116.2(7) . 2_455 ?
N6 Cd5 O6 93.8(7) . . ?
N6 Cd5 O8 111.8(6) . 2_455 ?
N6 Cd5 O12 119.9(7) . 2_455 ?
N6 Cd5 O14 103.1(6) . . ?
N6 Cd5 C100 113.0(8) . 2_455 ?
O2 Cd7 O11 74.4(5) 2_756 . ?
N2 Cd7 O2 133.9(11) . 2_756 ?
N2 Cd7 O11 137.7(10) . . ?

loop_
_geom_bond_atom_site_label_1
_geom_bond_atom_site_label_2
_geom_bond_distance
_geom_bond_site_symmetry_2
_geom_bond_publ_flag
S1 C52 1.618(14) . ?
S1 C112 1.800(16) . ?
S2 C51 1.755(18) . ?
S2 C98 1.698(14) . ?
S3 C38 1.80(2) . ?
S3 C105 1.625(15) . ?
S4 C13 1.706(14) . ?
S4 C69 1.799(18) . ?
S5 C25 1.627(15) . ?
S5 C101 1.730(18) . ?
S6 C36 1.696(16) . ?
S6 C90 1.769(18) . ?
S7 C19 1.692(19) . ?
S7 C103 1.598(17) . ?
S8 C31 1.681(16) . ?
S8 C76 1.813(17) . ?
O1 C24 1.29(2) . ?
O1 Cd8 2.374(13) . ?
O2 C88 1.41(3) . ?
O2 Cd8 2.204(15) 2_746 ?
O2 Cd7 2.588(16) 2_746 ?
O3 C74 1.05(2) . ?
O3 Cd6 2.153(16) . ?
O3 Cd3 2.489(17) . ?
O4 C22 1.26(2) . ?
O4 Cd1 2.322(13) . ?
O4 Cd2 2.339(15) . ?
O5 C92 1.08(2) . ?
O5 Cd1 2.129(13) . ?
O5 Cd2 2.276(14) . ?
O6 C22 1.42(2) . ?
O6 Cd4 2.432(15) . ?
O6 Cd5 2.393(16) . ?
O7 C94 1.19(3) . ?
O7 Cd6 2.463(15) 1_565 ?
O8 C100 1.23(3) . ?
O8 Cd4 2.378(13) 2_445 ?
O8 Cd5 2.367(15) 2_445 ?
O9 C96 1.19(2) . ?
O9 Cd1 2.437(14) . ?
O10 C24 1.46(2) . ?
O10 Cd6 2.311(14) . ?
O11 C74 1.27(3) . ?
O11 Cd8 2.274(13) . ?
O11 Cd7 2.628(15) . ?
O12 C100 1.46(3) . ?
O12 Cd4 2.128(16) 2_445 ?
O12 Cd5 2.285(18) 2_445 ?
O13 C96 1.12(2) . ?
O13 Cd1 2.440(12) . ?
O13 Cd2 2.482(13) . ?
O14 C92 1.16(2) . ?
O14 Cd4 2.303(13) . ?
O14 Cd5 2.505(14) . ?
O15 C94 1.22(3) . ?
O15 Cd6 2.504(17) 1_565 ?
O15 Cd3 2.603(19) 1_565 ?
O16 C88 1.23(3) . ?
O16 Cd8 2.352(14) 2_746 ?
N1 C1 1.47(3) . ?
N1 C111 1.12(2) . ?
N1 Cd1 2.410(17) 1_554 ?
N2 C64 1.3900 . ?
N2 C72 1.3900 . ?
N2 Cd8 2.300(8) . ?
N2 Cd7 0.917(10) . ?
C64 H64 0.9300 . ?
C64 C66 1.3900 . ?
C66 H66 0.9300 . ?
C66 C68 1.3900 . ?
C68 C70 1.3900 . ?
C68 C51 1.486(19) 1_554 ?
C70 H70 0.9300 . ?
C70 C72 1.3900 . ?
C72 H72 0.9300 . ?
N3 C89 1.3900 . ?
N3 C93 1.3900 . ?
N3 Cd6 2.268(8) . ?
N3 Cd3 0.908(10) . ?
C89 H89 0.9300 . ?
C89 C45 1.3900 . ?
C45 H45 0.9300 . ?
C45 C91 1.3900 . ?
C91 C23 1.3900 . ?
C91 C76 1.457(17) . ?
C23 H23 0.9300 . ?
C23 C93 1.3900 . ?
C93 H93 0.9300 . ?
N4 C19 1.464(19) . ?
N4 C31 1.392(19) . ?
N5 C102 1.3900 . ?
N5 C110 1.3900 . ?
N5 Cd8 2.387(8) . ?
C102 H102 0.9300 . ?
C102 C104 1.3900 . ?
C104 H104 0.9300 . ?
C104 C106 1.3900 . ?
C106 C108 1.3900 . ?
C106 C101 1.361(18) . ?
C108 H108 0.9300 . ?
C108 C110 1.3900 . ?
C110 H110 0.9300 . ?
N6 C26 1.3900 . ?
N6 C34 1.3900 . ?
N6 Cd4 2.282(8) . ?
N6 Cd5 1.526(11) . ?
C26 H26 0.9300 . ?
C26 C28 1.3900 . ?
C28 H28 0.9300 . ?
C28 C30 1.3900 . ?
C30 C32 1.3900 . ?
C30 C90 1.421(19) . ?
C32 H32 0.9300 . ?
C32 C34 1.3900 . ?
C34 H34 0.9300 . ?
N7 C98 1.420(18) . ?
N7 C101 1.427(18) . ?
N8 C90 1.440(19) . ?
N8 C105 1.375(19) . ?
N9 C78 1.3900 . ?
N9 C86 1.3900 . ?
N9 Cd6 2.361(9) 1_554 ?
C78 H78 0.9300 . ?
C78 C80 1.3900 . ?
C80 H80 0.9300 . ?
C80 C82 1.3900 . ?
C82 C84 1.3900 . ?
C82 C19 1.45(2) . ?
C84 H84 0.9300 . ?
C84 C86 1.3900 . ?
C86 H86 0.9300 . ?
N10 C13 1.431(18) . ?
N10 C112 1.467(18) . ?
N11 C76 1.46(2) . ?
N11 C103 1.333(19) . ?
N12 C52 1.430(18) . ?
N12 C69 1.437(19) . ?
N13 C36 1.46(2) . ?
N13 C38 1.53(2) . ?
N14 C54 1.3900 . ?
N14 C62 1.3900 . ?
N14 Cd1 2.355(8) . ?
N14 Cd2 1.624(10) . ?
C54 H54 0.9300 . ?
C54 C56 1.3900 . ?
C56 H56 0.9300 . ?
C56 C58 1.3900 . ?
C58 C60 1.3900 . ?
C58 C69 1.407(18) . ?
C60 H60 0.9300 . ?
C60 C62 1.3900 . ?
C62 H62 0.9300 . ?
N15 C53 1.3900 . ?
N15 C55 1.3900 . ?
N15 Cd4 2.360(9) . ?
C53 H53 0.9300 . ?
C53 C107 1.3900 . ?
C107 H107 0.9300 . ?
C107 C27 1.3900 . ?
C27 C109 1.3900 . ?
C27 C38 1.45(2) 1_556 ?
C109 H109 0.9300 . ?
C109 C55 1.3900 . ?
C55 H55 0.9300 . ?
N16 C25 1.368(18) . ?
N16 C51 1.440(19) . ?
C1 H1 0.9300 . ?
C1 C4 1.38(3) . ?
C4 H4 0.9300 . ?
C4 C6 1.48(3) . ?
C6 C8 1.39(3) . ?
C6 C112 1.33(2) . ?
C7 C57 1.3900 . ?
C7 C61 1.3900 . ?
C7 C33 1.479(14) . ?
C57 H57 0.9300 . ?
C57 C29 1.3900 . ?
C29 H29 0.9300 . ?
C29 C59 1.3900 . ?
C59 C15 1.3900 . ?
C59 C100 1.44(2) . ?
C15 H15 0.9300 . ?
C15 C61 1.3900 . ?
C61 H61 0.9300 . ?
C8 H8 0.9300 . ?
C8 C111 1.39(3) . ?
C10 C12 1.3900 . ?
C10 C20 1.3900 . ?
C10 C92 1.45(2) . ?
C12 H12 0.9300 . ?
C12 C14 1.3900 . ?
C14 H14 0.9300 . ?
C14 C16 1.3900 . ?
C16 C18 1.3900 . ?
C16 C83 1.523(14) . ?
C18 H18 0.9300 . ?
C18 C20 1.3900 . ?
C20 H20 0.9300 . ?
C13 C52 1.386(19) . ?
C22 C63 1.538(11) . ?
C24 C35 1.50(2) . ?
C25 C98 1.36(2) . ?
C31 C103 1.34(2) . ?
C35 C71 1.3900 . ?
C35 C75 1.3900 . ?
C71 H71 0.9300 . ?
C71 C9 1.3900 . ?
C9 H9 0.9300 . ?
C9 C73 1.3900 . ?
C73 C37 1.3900 . ?
C73 C77 1.539(14) . ?
C37 H37 0.9300 . ?
C37 C75 1.3900 . ?
C75 H75 0.9300 . ?
C36 C105 1.41(2) . ?
C40 C42 1.3900 . ?
C40 C50 1.3900 . ?
C40 C96 1.53(2) . ?
C42 H42 0.9300 . ?
C42 C44 1.3900 . ?
C44 H44 0.9300 . ?
C44 C46 1.3900 . ?
C46 C48 1.3900 . ?
C46 C97 1.546(14) . ?
C48 H48 0.9300 . ?
C48 C50 1.3900 . ?
C50 H50 0.9300 . ?
C47 C95 1.3900 . ?
C47 C99 1.3900 . ?
C47 C74 1.48(2) . ?
C95 H95 0.9300 . ?
C95 C3 1.3900 . ?
C3 H3 0.9300 . ?
C3 C97 1.3900 . ?
C97 C49 1.3900 . ?
C49 H49 0.9300 . ?
C49 C99 1.3900 . ?
C99 H99 0.9300 . ?
C63 C2 1.3900 . ?
C63 C17 1.3900 . ?
C2 H2 0.9300 . ?
C2 C65 1.3900 . ?
C65 H65 0.9300 . ?
C65 C33 1.3900 . ?
C33 C67 1.3900 . ?
C67 H67 0.9300 . ?
C67 C17 1.3900 . ?
C17 H17 0.9300 . ?
C77 C39 1.3900 . ?
C77 C41 1.3900 . ?
C39 H39 0.9300 . ?
C39 C79 1.3900 . ?
C79 H79 0.9300 . ?
C79 C5 1.3900 . ?
C5 C81 1.3900 . ?
C5 C88 1.50(2) . ?
C81 H81 0.9300 . ?
C81 C41 1.3900 . ?
C41 H41 0.9300 . ?
C83 C21 1.3900 . ?
C83 C11 1.3900 . ?
C21 H21 0.9300 . ?
C21 C85 1.3900 . ?
C85 H85 0.9300 . ?
C85 C43 1.3900 . ?
C43 C87 1.3900 . ?
C43 C94 1.53(3) . ?
C87 H87 0.9300 . ?
C87 C11 1.3900 . ?
C11 H11 0.9300 . ?
C88 Cd8 2.63(2) 2_746 ?
C96 Cd1 2.75(2) . ?
C100 Cd4 2.71(2) 2_445 ?
C100 Cd5 2.73(2) 2_445 ?
C111 H111 0.9300 . ?

loop_
_geom_torsion_atom_site_label_1
_geom_torsion_atom_site_label_2
_geom_torsion_atom_site_label_3
_geom_torsion_atom_site_label_4
_geom_torsion
_geom_torsion_site_symmetry_1
_geom_torsion_site_symmetry_2
_geom_torsion_site_symmetry_3
_geom_torsion_site_symmetry_4
_geom_torsion_publ_flag
S4 C13 C52 S1 166.4(13) . . . . ?
S4 C13 C52 N12 -2(3) . . . . ?
S5 C25 C98 S2 170.9(15) . . . . ?
S5 C25 C98 N7 -4(3) . . . . ?
S6 C36 C105 S3 -172.8(15) . . . . ?
S6 C36 C105 N8 0(4) . . . . ?
S8 C31 C103 S7 -176.9(16) . . . . ?
S8 C31 C103 N11 -3(4) . . . . ?
O1 C24 C35 C71 -170.6(14) . . . . ?
O1 C24 C35 C75 8(2) . . . . ?
O4 C22 C63 C2 -161.5(15) . . . . ?
O4 C22 C63 C17 29(2) . . . . ?
O6 C22 C63 C2 -4(2) . . . . ?
O6 C22 C63 C17 -172.8(12) . . . . ?
O10 C24 C35 C71 16(2) . . . . ?
O10 C24 C35 C75 -166.2(13) . . . . ?
N1 C1 C4 C6 1(3) . . . . ?
N2 C64 C66 C68 0.0 . . . . ?
C64 N2 C72 C70 0.0 . . . . ?
C64 N2 Cd7 O2 103.7(16) . . . 2_756 ?
C64 N2 Cd7 O11 -136.1(11) . . . . ?
C64 C66 C68 C70 0.0 . . . . ?
C64 C66 C68 C51 -179.9(17) . . . 1_554 ?
C66 C68 C70 C72 0.0 . . . . ?
C68 C70 C72 N2 0.0 . . . . ?
C72 N2 C64 C66 0.0 . . . . ?
C72 N2 Cd7 O2 -75.1(12) . . . 2_756 ?
C72 N2 Cd7 O11 45.1(16) . . . . ?
N3 C89 C45 C91 0.0 . . . . ?
C89 N3 C93 C23 0.0 . . . . ?
C89 N3 Cd3 O3 -48.9(12) . . . . ?
C89 N3 Cd3 O15 64.8(12) . . . 1_545 ?
C89 C45 C91 C23 0.0 . . . . ?
C89 C45 C91 C76 179.2(16) . . . . ?
C45 C91 C23 C93 0.0 . . . . ?
C45 C91 C76 S8 0(2) . . . . ?
C45 C91 C76 N11 -178.8(18) . . . . ?
C91 C23 C93 N3 0.0 . . . . ?
C23 C91 C76 S8 179.5(11) . . . . ?
C23 C91 C76 N11 0(3) . . . . ?
C93 N3 C89 C45 0.0 . . . . ?
C93 N3 Cd3 O3 139.5(11) . . . . ?
C93 N3 Cd3 O15 -106.8(12) . . . 1_545 ?
N4 C31 C103 S7 -3(4) . . . . ?
N4 C31 C103 N11 171(2) . . . . ?
N5 C102 C104 C106 0.0 . . . . ?
C102 N5 C110 C108 0.0 . . . . ?
C102 C104 C106 C108 0.0 . . . . ?
C102 C104 C106 C101 -178.7(17) . . . . ?
C104 C106 C108 C110 0.0 . . . . ?
C104 C106 C101 S5 -9(2) . . . . ?
C104 C106 C101 N7 175.0(17) . . . . ?
C106 C108 C110 N5 0.0 . . . . ?
C108 C106 C101 S5 172.6(12) . . . . ?
C108 C106 C101 N7 -4(3) . . . . ?
C110 N5 C102 C104 0.0 . . . . ?
N6 C26 C28 C30 0.0 . . . . ?
C26 N6 C34 C32 0.0 . . . . ?
C26 N6 Cd5 O6 45.2(8) . . . . ?
C26 N6 Cd5 O8 -45.0(9) . . . 2_455 ?
C26 N6 Cd5 O12 -109.2(9) . . . 2_455 ?
C26 N6 Cd5 O14 160.0(7) . . . . ?
C26 N6 Cd5 C100 -73.8(10) . . . 2_455 ?
C26 C28 C30 C32 0.0 . . . . ?
C26 C28 C30 C90 177.3(17) . . . . ?
C28 C30 C32 C34 0.0 . . . . ?
C28 C30 C90 S6 0(2) . . . . ?
C28 C30 C90 N8 173.7(18) . . . . ?
C30 C32 C34 N6 0.0 . . . . ?
C32 C30 C90 S6 177.3(12) . . . . ?
C32 C30 C90 N8 -9(3) . . . . ?
C34 N6 C26 C28 0.0 . . . . ?
C34 N6 Cd5 O6 -147.5(8) . . . . ?
C34 N6 Cd5 O8 122.3(8) . . . 2_455 ?
C34 N6 Cd5 O12 58.1(10) . . . 2_455 ?
C34 N6 Cd5 O14 -32.8(9) . . . . ?
C34 N6 Cd5 C100 93.5(9) . . . 2_455 ?
N9 C78 C80 C82 0.0 . . . . ?
C78 N9 C86 C84 0.0 . . . . ?
C78 C80 C82 C84 0.0 . . . . ?
C78 C80 C82 C19 -176.6(19) . . . . ?
C80 C82 C84 C86 0.0 . . . . ?
C80 C82 C19 S7 -178.7(15) . . . . ?
C80 C82 C19 N4 1(3) . . . . ?
C82 C84 C86 N9 0.0 . . . . ?
C84 C82 C19 S7 5(3) . . . . ?
C84 C82 C19 N4 -175.3(17) . . . . ?
C86 N9 C78 C80 0.0 . . . . ?
N10 C13 C52 S1 -8(3) . . . . ?
N10 C13 C52 N12 -176(2) . . . . ?
N13 C36 C105 S3 3(4) . . . . ?
N13 C36 C105 N8 176(2) . . . . ?
N14 C54 C56 C58 0.0 . . . . ?
C54 N14 C62 C60 0.0 . . . . ?
C54 N14 Cd2 O4 -19.2(10) . . . . ?
C54 N14 Cd2 O5 -150.6(7) . . . . ?
C54 N14 Cd2 O13 66.7(8) . . . . ?
C54 C56 C58 C60 0.0 . . . . ?
C54 C56 C58 C69 178.1(17) . . . . ?
C56 C58 C60 C62 0.0 . . . . ?
C56 C58 C69 S4 178.2(11) . . . . ?
C56 C58 C69 N12 4(3) . . . . ?
C58 C60 C62 N14 0.0 . . . . ?
C60 C58 C69 S4 -4(2) . . . . ?
C60 C58 C69 N12 -177.7(16) . . . . ?
C62 N14 C54 C56 0.0 . . . . ?
C62 N14 Cd2 O4 153.5(8) . . . . ?
C62 N14 Cd2 O5 22.2(9) . . . . ?
C62 N14 Cd2 O13 -120.6(8) . . . . ?
N15 C53 C107 C27 0.0 . . . . ?
C53 N15 C55 C109 0.0 . . . . ?
C53 C107 C27 C109 0.0 . . . . ?
C53 C107 C27 C38 -178(2) . . . 1_556 ?
C107 C27 C109 C55 0.0 . . . . ?
C27 C109 C55 N15 0.0 . . . . ?
C55 N15 C53 C107 0.0 . . . . ?
N16 C25 C98 S2 7(3) . . . . ?
N16 C25 C98 N7 -168(2) . . . . ?
C1 N1 C111 C8 -3(4) . . . . ?
C1 C4 C6 C8 -7(3) . . . . ?
C1 C4 C6 C112 176(2) . . . . ?
C4 C6 C8 C111 8(3) . . . . ?
C4 C6 C112 S1 175.9(16) . . . . ?
C4 C6 C112 N10 2(3) . . . . ?
C6 C8 C111 N1 -3(4) . . . . ?
C7 C57 C29 C59 0.0 . . . . ?
C7 C33 C67 C17 176.9(17) . . . . ?
C57 C7 C61 C15 0.0 . . . . ?
C57 C7 C33 C65 -53.3(16) . . . . ?
C57 C7 C33 C67 129.7(12) . . . . ?
C57 C29 C59 C15 0.0 . . . . ?
C57 C29 C59 C100 -174(2) . . . . ?
C29 C59 C15 C61 0.0 . . . . ?
C29 C59 C100 O8 -179(2) . . . . ?
C29 C59 C100 O12 2(3) . . . . ?
C29 C59 C100 Cd5 -89(6) . . . 2_445 ?
C59 C15 C61 C7 0.0 . . . . ?
C15 C59 C100 O8 7(3) . . . . ?
C15 C59 C100 O12 -171.9(18) . . . . ?
C15 C59 C100 Cd5 97(5) . . . 2_445 ?
C61 C7 C57 C29 0.0 . . . . ?
C61 C7 C33 C65 130.5(11) . . . . ?
C61 C7 C33 C67 -46.5(19) . . . . ?
C8 C6 C112 S1 -1(3) . . . . ?
C8 C6 C112 N10 -174(2) . . . . ?
C10 C12 C14 C16 0.0 . . . . ?
C12 C10 C20 C18 0.0 . . . . ?
C12 C10 C92 O5 -37(3) . . . . ?
C12 C10 C92 O14 169.0(16) . . . . ?
C12 C14 C16 C18 0.0 . . . . ?
C12 C14 C16 C83 179.8(16) . . . . ?
C14 C16 C18 C20 0.0 . . . . ?
C14 C16 C83 C21 45.6(17) . . . . ?
C14 C16 C83 C11 -133.2(12) . . . . ?
C16 C18 C20 C10 0.0 . . . . ?
C16 C83 C21 C85 -178.8(17) . . . . ?
C16 C83 C11 C87 178.7(18) . . . . ?
C18 C16 C83 C21 -134.6(12) . . . . ?
C18 C16 C83 C11 46.7(19) . . . . ?
C20 C10 C12 C14 0.0 . . . . ?
C20 C10 C92 O5 151(2) . . . . ?
C20 C10 C92 O14 -4(3) . . . . ?
C13 S4 C69 N12 -9.7(19) . . . . ?
C13 S4 C69 C58 176(2) . . . . ?
C13 N10 C112 S1 3(2) . . . . ?
C13 N10 C112 C6 177(2) . . . . ?
C19 S7 C103 N11 -172(3) . . . . ?
C19 S7 C103 C31 1(3) . . . . ?
C19 N4 C31 S8 176(2) . . . . ?
C19 N4 C31 C103 4(3) . . . . ?
C19 C82 C84 C86 176.9(17) . . . . ?
C22 C63 C2 C65 -168.4(17) . . . . ?
C22 C63 C17 C67 169.8(15) . . . . ?
C24 C35 C71 C9 178.2(16) . . . . ?
C24 C35 C75 C37 -178.3(16) . . . . ?
C25 S5 C101 C106 177(2) . . . . ?
C25 S5 C101 N7 -6.2(19) . . . . ?
C25 N16 C51 S2 10(3) . . . . ?
C25 N16 C51 C68 -176(6) . . . 1_556 ?
C31 S8 C76 C91 -177.6(19) . . . . ?
C31 S8 C76 N11 2(2) . . . . ?
C31 N4 C19 S7 -2(3) . . . . ?
C31 N4 C19 C82 177(2) . . . . ?
C35 C71 C9 C73 0.0 . . . . ?
C71 C35 C75 C37 0.0 . . . . ?
C71 C9 C73 C37 0.0 . . . . ?
C71 C9 C73 C77 -175.6(16) . . . . ?
C9 C73 C37 C75 0.0 . . . . ?
C9 C73 C77 C39 128.2(12) . . . . ?
C9 C73 C77 C41 -50.6(17) . . . . ?
C73 C37 C75 C35 0.0 . . . . ?
C73 C77 C39 C79 -178.8(18) . . . . ?
C73 C77 C41 C81 178.8(17) . . . . ?
C37 C73 C77 C39 -47.3(18) . . . . ?
C37 C73 C77 C41 133.9(11) . . . . ?
C75 C35 C71 C9 0.0 . . . . ?
C36 S6 C90 C30 -179(2) . . . . ?
C36 S6 C90 N8 6(2) . . . . ?
C36 N13 C38 S3 -5(3) . . . . ?
C36 N13 C38 C27 -177(7) . . . 1_554 ?
C38 S3 C105 N8 -177(3) . . . . ?
C38 S3 C105 C36 -5(2) . . . . ?
C38 N13 C36 S6 176(2) . . . . ?
C38 N13 C36 C105 1(3) . . . . ?
C38 C27 C109 C55 178(2) 1_556 . . . ?
C40 C42 C44 C46 0.0 . . . . ?
C42 C40 C50 C48 0.0 . . . . ?
C42 C40 C96 O9 -167.2(18) . . . . ?
C42 C40 C96 O13 23(3) . . . . ?
C42 C44 C46 C48 0.0 . . . . ?
C42 C44 C46 C97 175.6(18) . . . . ?
C44 C46 C48 C50 0.0 . . . . ?
C44 C46 C97 C3 35.4(19) . . . . ?
C44 C46 C97 C49 -143.8(12) . . . . ?
C46 C48 C50 C40 0.0 . . . . ?
C46 C97 C49 C99 179.2(18) . . . . ?
C48 C46 C97 C3 -148.9(11) . . . . ?
C48 C46 C97 C49 31.9(18) . . . . ?
C50 C40 C42 C44 0.0 . . . . ?
C50 C40 C96 O9 9(3) . . . . ?
C50 C40 C96 O13 -160.1(17) . . . . ?
C47 C95 C3 C97 0.0 . . . . ?
C95 C47 C99 C49 0.0 . . . . ?
C95 C47 C74 O3 -38(3) . . . . ?
C95 C47 C74 O11 171.2(16) . . . . ?
C95 C3 C97 C46 -179.3(17) . . . . ?
C95 C3 C97 C49 0.0 . . . . ?
C3 C97 C49 C99 0.0 . . . . ?
C97 C46 C48 C50 -175.9(17) . . . . ?
C97 C49 C99 C47 0.0 . . . . ?
C99 C47 C95 C3 0.0 . . . . ?
C99 C47 C74 O3 149(2) . . . . ?
C99 C47 C74 O11 -2(3) . . . . ?
C51 S2 C98 N7 174(2) . . . . ?
C51 S2 C98 C25 -1(2) . . . . ?
C51 C68 C70 C72 179.9(16) 1_554 . . . ?
C51 N16 C25 S5 -170(2) . . . . ?
C51 N16 C25 C98 -11(3) . . . . ?
C52 S1 C112 N10 -6.6(18) . . . . ?
C52 S1 C112 C6 179(2) . . . . ?
C52 N12 C69 S4 9(2) . . . . ?
C52 N12 C69 C58 -176(2) . . . . ?
C63 C2 C65 C33 0.0 . . . . ?
C2 C63 C17 C67 0.0 . . . . ?
C2 C65 C33 C7 -177.1(16) . . . . ?
C2 C65 C33 C67 0.0 . . . . ?
C65 C33 C67 C17 0.0 . . . . ?
C33 C7 C57 C29 -176.2(18) . . . . ?
C33 C7 C61 C15 176.1(18) . . . . ?
C33 C67 C17 C63 0.0 . . . . ?
C17 C63 C2 C65 0.0 . . . . ?
C69 S4 C13 N10 179(2) . . . . ?
C69 S4 C13 C52 6.3(19) . . . . ?
C69 N12 C52 S1 -172.1(18) . . . . ?
C69 N12 C52 C13 -5(3) . . . . ?
C69 C58 C60 C62 -178.1(17) . . . . ?
C74 C47 C95 C3 -173.7(18) . . . . ?
C74 C47 C99 C49 173(2) . . . . ?
C76 S8 C31 N4 -172(3) . . . . ?
C76 S8 C31 C103 1(2) . . . . ?
C76 C91 C23 C93 -179.3(15) . . . . ?
C76 N11 C103 S7 177(2) . . . . ?
C76 N11 C103 C31 4(4) . . . . ?
C77 C73 C37 C75 175.4(17) . . . . ?
C77 C39 C79 C5 0.0 . . . . ?
C39 C77 C41 C81 0.0 . . . . ?
C39 C79 C5 C81 0.0 . . . . ?
C39 C79 C5 C88 -176.3(19) . . . . ?
C79 C5 C81 C41 0.0 . . . . ?
C79 C5 C88 O2 -4(3) . . . . ?
C79 C5 C88 O16 177.6(18) . . . . ?
C5 C81 C41 C77 0.0 . . . . ?
C81 C5 C88 O2 -179.7(16) . . . . ?
C81 C5 C88 O16 2(3) . . . . ?
C41 C77 C39 C79 0.0 . . . . ?
C83 C16 C18 C20 -179.8(17) . . . . ?
C83 C21 C85 C43 0.0 . . . . ?
C21 C83 C11 C87 0.0 . . . . ?
C21 C85 C43 C87 0.0 . . . . ?
C21 C85 C43 C94 -176(2) . . . . ?
C85 C43 C87 C11 0.0 . . . . ?
C85 C43 C94 O7 3(4) . . . . ?
C85 C43 C94 O15 -172(2) . . . . ?
C43 C87 C11 C83 0.0 . . . . ?
C87 C43 C94 O7 -172(2) . . . . ?
C87 C43 C94 O15 12(4) . . . . ?
C11 C83 C21 C85 0.0 . . . . ?
C88 C5 C81 C41 176(2) . . . . ?
C90 S6 C36 N13 -179(2) . . . . ?
C90 S6 C36 C105 -3(2) . . . . ?
C90 C30 C32 C34 -177.3(17) . . . . ?
C90 N8 C105 S3 175(2) . . . . ?
C90 N8 C105 C36 5(3) . . . . ?
C92 C10 C12 C14 -172.9(16) . . . . ?
C92 C10 C20 C18 172.3(17) . . . . ?
C94 C43 C87 C11 176(2) . . . . ?
C96 C40 C42 C44 176.5(17) . . . . ?
C96 C40 C50 C48 -176.5(17) . . . . ?
C98 S2 C51 C68 -180(6) . . . 1_556 ?
C98 S2 C51 N16 -5(2) . . . . ?
C98 N7 C101 S5 4(2) . . . . ?
C98 N7 C101 C106 -179(2) . . . . ?
C100 C59 C15 C61 174(2) . . . . ?
C101 S5 C25 N16 165(3) . . . . ?
C101 S5 C25 C98 6(2) . . . . ?
C101 C106 C108 C110 178.7(17) . . . . ?
C101 N7 C98 S2 -175(2) . . . . ?
C101 N7 C98 C25 0(3) . . . . ?
C103 S7 C19 N4 1(2) . . . . ?
C103 S7 C19 C82 -179(2) . . . . ?
C103 N11 C76 S8 -3(3) . . . . ?
C103 N11 C76 C91 176(2) . . . . ?
C105 S3 C38 N13 6(2) . . . . ?
C105 S3 C38 C27 178(8) . . . 1_554 ?
C105 N8 C90 S6 -7(3) . . . . ?
C105 N8 C90 C30 179(2) . . . . ?
C111 N1 C1 C4 4(3) . . . . ?
C112 S1 C52 N12 176(2) . . . . ?
C112 S1 C52 C13 7.6(19) . . . . ?
C112 N10 C13 S4 -170.3(19) . . . . ?
C112 N10 C13 C52 2(3) . . . . ?
C112 C6 C8 C111 -175(2) . . . . ?
Cd1 O4 C22 O6 8(4) . . . . ?
Cd1 O4 C22 C63 158.1(12) . . . . ?
Cd1 O5 C92 O14 20(5) . . . . ?
Cd1 O5 C92 C10 -134(3) . . . . ?
Cd1 O9 C96 O13 -8(3) . . . . ?
Cd1 O9 C96 C40 -176.5(17) . . . . ?
Cd1 O13 C96 O9 8(3) . . . . ?
Cd1 O13 C96 C40 176.7(17) . . . . ?
Cd1 N1 C1 C4 -178.4(15) 1_554 . . . ?
Cd1 N1 C111 C8 179.8(15) 1_554 . . . ?
Cd1 N14 C54 C56 175.4(8) . . . . ?
Cd1 N14 C62 C60 -175.4(8) . . . . ?
Cd4 O6 C22 O4 -52(3) . . . . ?
Cd4 O6 C22 C63 155.4(11) . . . . ?
Cd4 O8 C100 O12 -2(2) 2_445 . . . ?
Cd4 O8 C100 C59 179(2) 2_445 . . . ?
Cd4 O12 C100 O8 3(2) 2_445 . . . ?
Cd4 O12 C100 C59 -179(2) 2_445 . . . ?
Cd4 O14 C92 O5 45(3) . . . . ?
Cd4 O14 C92 C10 -158.0(13) . . . . ?
Cd4 N6 C26 C28 171.7(8) . . . . ?
Cd4 N6 C34 C32 -171.9(8) . . . . ?
Cd4 N15 C53 C107 -175.0(9) . . . . ?
Cd4 N15 C55 C109 174.3(11) . . . . ?
Cd6 O3 C74 O11 9(6) . . . . ?
Cd6 O3 C74 C47 -140(3) . . . . ?
Cd6 O7 C94 O15 6(4) 1_565 . . . ?
Cd6 O7 C94 C43 -168(2) 1_565 . . . ?
Cd6 O10 C24 O1 -6(4) . . . . ?
Cd6 O10 C24 C35 165.7(11) . . . . ?
Cd6 O15 C94 O7 -6(4) 1_565 . . . ?
Cd6 O15 C94 C43 168(2) 1_565 . . . ?
Cd6 N3 C89 C45 -177.8(7) . . . . ?
Cd6 N3 C93 C23 177.6(8) . . . . ?
Cd6 N9 C78 C80 -173.2(9) 1_554 . . . ?
Cd6 N9 C86 C84 173.6(8) 1_554 . . . ?
Cd8 O1 C24 O10 -40(4) . . . . ?
Cd8 O1 C24 C35 148.5(13) . . . . ?
Cd8 O2 C88 O16 -7(2) 2_746 . . . ?
Cd8 O2 C88 C5 174(2) 2_746 . . . ?
Cd8 O11 C74 O3 52(4) . . . . ?
Cd8 O11 C74 C47 -157.0(13) . . . . ?
Cd8 O16 C88 O2 7(2) 2_746 . . . ?
Cd8 O16 C88 C5 -174.6(19) 2_746 . . . ?
Cd8 N2 C64 C66 179.0(8) . . . . ?
Cd8 N2 C72 C70 -179.0(8) . . . . ?
Cd8 N5 C102 C104 -174.2(8) . . . . ?
Cd8 N5 C110 C108 173.9(8) . . . . ?
Cd2 O4 C22 O6 -8(3) . . . . ?
Cd2 O4 C22 C63 141.9(14) . . . . ?
Cd2 O5 C92 O14 32(3) . . . . ?
Cd2 O5 C92 C10 -122(2) . . . . ?
Cd2 O13 C96 O9 25(3) . . . . ?
Cd2 O13 C96 C40 -166.2(16) . . . . ?
Cd2 N14 C54 C56 173.0(9) . . . . ?
Cd2 N14 C62 C60 -172.5(10) . . . . ?
Cd3 O3 C74 O11 -69(7) . . . . ?
Cd3 O3 C74 C47 142(4) . . . . ?
Cd3 O15 C94 O7 25(4) 1_565 . . . ?
Cd3 O15 C94 C43 -160(2) 1_565 . . . ?
Cd3 N3 C89 C45 -173.0(12) . . . . ?
Cd3 N3 C93 C23 170.6(16) . . . . ?
Cd5 O6 C22 O4 -42(4) . . . . ?
Cd5 O6 C22 C63 165.2(14) . . . . ?
Cd5 O8 C100 O12 -21(2) 2_445 . . . ?
Cd5 O8 C100 C59 160(2) 2_445 . . . ?
Cd5 O12 C100 O8 22(2) 2_445 . . . ?
Cd5 O12 C100 C59 -160(2) 2_445 . . . ?
Cd5 O14 C92 O5 29(5) . . . . ?
Cd5 O14 C92 C10 -174(2) . . . . ?
Cd5 N6 C26 C28 167.3(10) . . . . ?
Cd5 N6 C34 C32 -167.1(10) . . . . ?
Cd7 O2 C88 O16 -41(2) 2_746 . . . ?
Cd7 O2 C88 C5 141(2) 2_746 . . . ?
Cd7 O11 C74 O3 65(3) . . . . ?
Cd7 O11 C74 C47 -144.4(16) . . . . ?
Cd7 N2 C64 C66 -178.7(19) . . . . ?
Cd7 N2 C72 C70 179.1(13) . . . . ?

loop_
_twin_individual_id
_twin_individual_mass_fraction_refined
1 0.527(11)
2 0.473(11)

loop_
_smtbx_masks_void_nr
_smtbx_masks_void_average_x
_smtbx_masks_void_average_y
_smtbx_masks_void_average_z
_smtbx_masks_void_volume
_smtbx_masks_void_count_electrons
_smtbx_masks_void_content
1 -0.252 0.011 -0.403 1202.1 144.8 '5 C3H7N'
2 -0.832 0.511 -0.814 1202.1 145.2 '5 C3H7N'
